data_4067706
loop_
_publ_author_name
'Kudinov, Alexander R.'
'Zanello, Piero'
'Herber, Rolfe H.'
'Loginov, Dmitry A.'
'Vinogradov, Mikhail M.'
'Vologzhanina, Anna V.'
'Starikova, Zoya A.'
'Corsini, Maddalena'
'Giorgi, Gianluca'
'Nowik, Israel'

_publ_section_title
;
 Ferracarborane Benzene Complexes [(\h-9-L-7,8-C2B9H10)Fe(\h-C6H6)]+(L =
 SMe2, NMe3): Synthesis, Reactivity, Electrochemistry, M\"ossbauer Effect
 Studies, and Bonding
;
_journal_issue 10
_journal_name_full Organometallics
_journal_page_first 2260
_journal_paper_doi 10.1021/om901085y
_journal_volume 29
_journal_year 2010
_chemical_formula_moiety '0.65(C9 H35 B18 Fe N S), 0.35(C8 H32 B18 Fe S2), C H2 Cl2'
_chemical_formula_sum 'C9.65 H35.95 B18 Cl2 Fe N0.65 S1.35'
_chemical_formula_weight 525.85
_chemical_name_systematic
; 
 ? 
;
_space_group_IT_number 19
_symmetry_cell_setting orthorhombic
_symmetry_space_group_name_Hall 'P 2ac 2ab'
_symmetry_space_group_name_H-M 'P 21 21 21'
_atom_sites_solution_hydrogens mixed
_atom_sites_solution_primary direct
_atom_sites_solution_secondary difmap
_audit_creation_method SHELXL-97
_cell_angle_alpha 90.00
_cell_angle_beta 90.00
_cell_angle_gamma 90.00
_cell_formula_units_Z 8
_cell_length_a 13.8588(8)
_cell_length_b 17.5889(10)
_cell_length_c 21.1295(12)
_cell_measurement_reflns_used 6749
_cell_measurement_temperature 100(2)
_cell_measurement_theta_max 28.94
_cell_measurement_theta_min 2.25
_cell_volume 5150.5(5)
_computing_cell_refinement 'Bruker SAINT'
_computing_data_collection 'Bruker APEX II'
_computing_data_reduction 'Bruker SAINT'
_computing_molecular_graphics 'Bruker SHELXTL'
_computing_publication_material 'Bruker SHELXTL'
_computing_structure_refinement 'SHELXL-97 (Sheldrick, 1997)'
_computing_structure_solution 'SHELXS-97 (Sheldrick, 1997)'
_diffrn_ambient_temperature 100(2)
_diffrn_measured_fraction_theta_full 0.993
_diffrn_measured_fraction_theta_max 0.993
_diffrn_measurement_device_type 'Bruker APEX II CCD area detector''
_diffrn_measurement_method 'omega scans'
_diffrn_radiation_monochromator graphite
_diffrn_radiation_source 'fine-focus sealed tube'
_diffrn_radiation_type MoK\a
_diffrn_radiation_wavelength 0.71073
_diffrn_reflns_av_R_equivalents 0.0529
_diffrn_reflns_av_sigmaI/netI 0.0431
_diffrn_reflns_limit_h_max 18
_diffrn_reflns_limit_h_min -18
_diffrn_reflns_limit_k_max 23
_diffrn_reflns_limit_k_min -23
_diffrn_reflns_limit_l_max 27
_diffrn_reflns_limit_l_min -27
_diffrn_reflns_number 58245
_diffrn_reflns_theta_full 28.00
_diffrn_reflns_theta_max 28.00
_diffrn_reflns_theta_min 2.25
_exptl_absorpt_coefficient_mu 0.905
_exptl_absorpt_correction_T_max 0.840
_exptl_absorpt_correction_T_min 0.686
_exptl_absorpt_correction_type multi-scan
_exptl_absorpt_process_details SADABS
_exptl_crystal_colour red
_exptl_crystal_density_diffrn 1.356
_exptl_crystal_density_method 'not measured'
_exptl_crystal_description prism
_exptl_crystal_F_000 2160
_exptl_crystal_size_max 0.45
_exptl_crystal_size_mid 0.35
_exptl_crystal_size_min 0.20
_refine_diff_density_max 0.802
_refine_diff_density_min -0.568
_refine_diff_density_rms 0.058
_refine_ls_abs_structure_details 'Flack H D (1983), Acta Cryst. A39, 876-881'
_refine_ls_abs_structure_Flack 0.00(5)
_refine_ls_extinction_method none
_refine_ls_goodness_of_fit_ref 0.997
_refine_ls_hydrogen_treatment constr
_refine_ls_matrix_type full
_refine_ls_number_parameters 673
_refine_ls_number_reflns 12382
_refine_ls_number_restraints 21
_refine_ls_restrained_S_all 4.853
_refine_ls_R_factor_all 0.0388
_refine_ls_R_factor_gt 0.0335
_refine_ls_shift/su_max 0.001
_refine_ls_shift/su_mean 0.000
_refine_ls_structure_factor_coef Fsqd
_refine_ls_weighting_details 'calc w=1/[\s^2^(Fo^2^)+(0.0346P)^2^+2.3000P] where P=(Fo^2^+2Fc^2^)/3'
_refine_ls_weighting_scheme calc
_refine_ls_wR_factor_gt 0.0762
_refine_ls_wR_factor_ref 0.0789
_reflns_number_gt 11408
_reflns_number_total 12382
_reflns_threshold_expression I>2\s(I)
_cod_data_source_file om901085y_si_003.cif
_cod_data_source_block fin
_cod_depositor_comments
;
The following automatic conversions were performed:

'_symmetry_cell_setting' value 'Orthorhombic' changed to
'orthorhombic' according to
/home/saulius/struct/CIF-dictionaries/cif_core.dic dictionary named
'cif_core.dic' version 2.4.1 from 2010-06-29.

Automatic conversion script
Id: cif_fix_values 1715 2011-07-08 13:25:40Z adriana 
;
_cod_database_code 4067706

loop_
_symmetry_equiv_pos_as_xyz
'x, y, z'
'-x+1/2, -y, z+1/2'
'-x, y+1/2, -z+1/2'
'x+1/2, -y+1/2, -z'

loop_
_atom_site_label
_atom_site_type_symbol
_atom_site_fract_x
_atom_site_fract_y
_atom_site_fract_z
_atom_site_U_iso_or_equiv
_atom_site_adp_type
_atom_site_occupancy
_atom_site_symmetry_multiplicity
_atom_site_calc_flag
_atom_site_refinement_flags
_atom_site_disorder_assembly
_atom_site_disorder_group
Fe11 Fe 0.99343(11) 0.21077(8) 0.13963(7) 0.0156(3) Uani 1 1 d . A .
S11 S 0.8512(2) 0.25907(17) 0.26385(14) 0.0213(6) Uani 1 1 d D . .
C14 C 0.7876(10) 0.2126(9) 0.3273(6) 0.031(3) Uani 1 1 d . . .
H41A H 0.7507 0.2495 0.3505 0.047 Uiso 1 1 calc R . .
H41B H 0.8332 0.1888 0.3552 0.047 Uiso 1 1 calc R . .
H41C H 0.7451 0.1748 0.3102 0.047 Uiso 1 1 calc R . .
C15 C 0.9230(10) 0.3240(7) 0.3099(6) 0.027(3) Uani 1 1 d . . .
H51A H 0.8814 0.3576 0.3330 0.041 Uiso 1 1 calc R . .
H51B H 0.9637 0.3531 0.2823 0.041 Uiso 1 1 calc R . .
H51C H 0.9623 0.2958 0.3391 0.041 Uiso 1 1 calc R . .
B1A B 1.0406(9) 0.0487(7) 0.2669(6) 0.020(3) Uani 1 1 d . . .
H1A H 1.0537 0.0040 0.3022 0.024 Uiso 1 1 calc R . .
B2A B 1.0952(9) 0.0481(7) 0.1913(6) 0.020(3) Uani 1 1 d . . .
H2A H 1.1435 0.0018 0.1766 0.024 Uiso 1 1 calc R . .
B3A B 0.9704(10) 0.0325(7) 0.1983(6) 0.020(3) Uani 1 1 d . . .
H3A H 0.9368 -0.0228 0.1880 0.024 Uiso 1 1 calc R . .
B4A B 0.9266(9) 0.0931(8) 0.2574(6) 0.020(3) Uani 1 1 d . . .
H4A H 0.8636 0.0768 0.2860 0.024 Uiso 1 1 calc R . .
B6A B 1.1297(9) 0.1175(7) 0.2470(7) 0.020(3) Uani 1 1 d . . .
H6A H 1.2013 0.1167 0.2694 0.025 Uiso 1 1 calc R . .
B5A B 1.0246(9) 0.1456(7) 0.2889(6) 0.020(3) Uani 1 1 d . . .
H5A H 1.0263 0.1630 0.3389 0.024 Uiso 1 1 calc R . .
C7A C 1.0174(8) 0.0950(6) 0.1427(5) 0.019(2) Uani 1 1 d . . .
H7AC H 1.0148 0.0755 0.0932 0.023 Uiso 1 1 calc R . .
C8A C 0.9210(8) 0.1206(6) 0.1796(5) 0.018(2) Uani 1 1 d . . .
H8AC H 0.8496 0.1197 0.1569 0.022 Uiso 1 1 calc R . .
B9A B 0.9473(9) 0.1895(7) 0.2328(6) 0.017(2) Uani 1 1 d . . .
B10A B 1.0726(9) 0.2062(7) 0.2274(6) 0.017(2) Uani 1 1 d . . .
H10A H 1.1071 0.2607 0.2392 0.021 Uiso 1 1 calc R . .
B11A B 1.1150(10) 0.1443(7) 0.1659(6) 0.020(3) Uani 1 1 d . . .
H11A H 1.1775 0.1584 0.1361 0.03(4) Uiso 1 1 calc R . .
B1B B 0.9236(11) 0.3455(8) -0.0026(7) 0.026(3) Uani 1 1 d . . .
H1B H 0.9033 0.3825 -0.0424 0.031 Uiso 1 1 calc R . .
B2B B 0.8526(12) 0.2680(8) 0.0212(7) 0.028(3) Uani 1 1 d . A .
H2B H 0.7856 0.2530 -0.0038 0.033 Uiso 1 1 calc R . .
B3B B 0.9660(12) 0.2515(8) -0.0141(7) 0.028(3) Uani 1 1 d . . .
H3B H 0.9739 0.2258 -0.0613 0.034 Uiso 1 1 calc R . .
B4B B 1.0454(11) 0.3203(8) 0.0137(7) 0.025(3) Uani 1 1 d . A .
H4B H 1.1053 0.3399 -0.0163 0.031 Uiso 1 1 calc R . .
B5B B 0.9813(10) 0.3815(7) 0.0660(6) 0.023(3) Uani 1 1 d . A .
H5B H 0.9993 0.4422 0.0700 0.028 Uiso 1 1 calc R . .
B6B B 0.8608(10) 0.3482(8) 0.0705(6) 0.022(3) Uani 1 1 d . A .
H6B H 0.7994 0.3869 0.0777 0.027 Uiso 1 1 calc R . .
C7B C 0.9301(9) 0.2041(7) 0.0532(5) 0.024(2) Uani 1 1 d . A .
H7BC H 0.9120 0.1437 0.0463 0.028 Uiso 1 1 calc R . .
C8B C 1.0421(9) 0.2342(6) 0.0503(5) 0.023(2) Uani 1 1 d . A .
H8BC H 1.1043 0.1964 0.0425 0.027 Uiso 1 1 calc R . .
B9B B 1.0577(10) 0.3102(7) 0.0990(6) 0.021(3) Uani 1 1 d . . .
B10B B 0.9435(9) 0.3267(7) 0.1342(7) 0.019(2) Uani 1 1 d . A .
H10B H 0.9358 0.3534 0.1810 0.022 Uiso 1 1 calc R . .
B11B B 0.8629(10) 0.2561(7) 0.1052(6) 0.021(3) Uani 1 1 d . . .
H11B H 0.8015 0.2358 0.1335 0.025 Uiso 1 1 calc R A .
S11' S 1.1780(16) 0.3334(13) 0.1320(12) 0.046(5) Uani 0.35 1 d PD A 1
C14' C 1.144(6) 0.397(4) 0.194(3) 0.020(17) Uani 0.30 1 d PDU A 1
H14A H 1.2008 0.4113 0.2178 0.031 Uiso 0.30 1 calc PR A 1
H14B H 1.0990 0.3727 0.2217 0.031 Uiso 0.30 1 calc PR A 1
H14C H 1.1156 0.4420 0.1762 0.031 Uiso 0.30 1 calc PR A 1
C15' C 1.2330 0.3804 0.0634 0.051 Uani 0.10 1 d PD A 1
H15A H 1.2955 0.3674 0.0471 0.077 Uiso 0.10 1 d PR A 1
H15B H 1.1937 0.4003 0.0299 0.077 Uiso 0.10 1 d PR A 1
H15C H 1.2030 0.3359 0.0808 0.077 Uiso 0.10 1 d PR A 1
C16' C 1.234(5) 0.401(4) 0.081(4) 0.05(2) Uani 0.30 1 d PDU A 1
H16A H 1.3008 0.4066 0.0909 0.071 Uiso 0.30 1 d PR A 1
H16B H 1.1990 0.3848 0.1177 0.071 Uiso 0.30 1 d PR A 1
H16C H 1.2083 0.4482 0.0659 0.071 Uiso 0.30 1 d PR A 1
N11 N 1.159(2) 0.3494(17) 0.1211(14) 0.031(9) Uani 0.65 1 d PD A 2
C11 C 1.139(2) 0.3997(17) 0.1776(14) 0.021(6) Uani 0.65 1 d PD A 2
H11E H 1.1981 0.4213 0.1928 0.031 Uiso 0.65 1 calc PR A 2
H11F H 1.1097 0.3700 0.2106 0.031 Uiso 0.65 1 calc PR A 2
H11G H 1.0956 0.4397 0.1654 0.031 Uiso 0.65 1 calc PR A 2
C12 C 1.2394(11) 0.2952(9) 0.1406(8) 0.014(3) Uani 0.65 1 d PD A 2
H12A H 1.2959 0.3239 0.1517 0.022 Uiso 0.65 1 calc PR A 2
H12B H 1.2543 0.2618 0.1060 0.022 Uiso 0.65 1 calc PR A 2
H12C H 1.2187 0.2658 0.1763 0.022 Uiso 0.65 1 calc PR A 2
C13 C 1.204(2) 0.4048(14) 0.0747(14) 0.030(6) Uani 0.65 1 d PD A 2
H13A H 1.2535 0.4334 0.0955 0.045 Uiso 0.65 1 calc PR A 2
H13B H 1.1550 0.4389 0.0594 0.045 Uiso 0.65 1 calc PR A 2
H13C H 1.2312 0.3773 0.0398 0.045 Uiso 0.65 1 calc PR A 2
Fe21 Fe 0.52977(10) -0.06694(8) 0.13452(7) 0.0148(3) Uani 1 1 d . B .
S21 S 0.3530(2) -0.10599(16) 0.24157(13) 0.0197(6) Uani 1 1 d . B .
C24 C 0.2803(9) -0.0555(8) 0.2977(6) 0.027(3) Uani 1 1 d . . .
H24A H 0.2359 -0.0901 0.3173 0.041 Uiso 1 1 calc R . .
H24B H 0.2451 -0.0162 0.2764 0.041 Uiso 1 1 calc R . .
H24C H 0.3211 -0.0333 0.3294 0.041 Uiso 1 1 calc R . .
C25 C 0.4073(9) -0.1732(7) 0.2952(6) 0.026(3) Uani 1 1 d . . .
H25A H 0.3576 -0.2027 0.3153 0.039 Uiso 1 1 calc R . .
H25B H 0.4436 -0.1464 0.3268 0.039 Uiso 1 1 calc R . .
H25C H 0.4495 -0.2064 0.2720 0.039 Uiso 1 1 calc R . .
B1C B 0.4911(10) -0.2044(8) -0.0117(6) 0.023(3) Uani 1 1 d . . .
H1C H 0.4802 -0.2425 -0.0523 0.028 Uiso 1 1 calc R . .
B2C B 0.4073(9) -0.1999(7) 0.0520(6) 0.019(3) Uani 1 1 d . B .
H2C H 0.3414 -0.2348 0.0520 0.023 Uiso 1 1 calc R . .
B3C B 0.5233(10) -0.2395(7) 0.0639(6) 0.021(3) Uani 1 1 d . B .
H3C H 0.5339 -0.3007 0.0716 0.025 Uiso 1 1 calc R . .
B4C B 0.6068(10) -0.1847(8) 0.0193(6) 0.023(3) Uani 1 1 d . B .
H4C H 0.6723 -0.2091 -0.0020 0.027 Uiso 1 1 calc R . .
B5C B 0.5438(9) -0.1125(8) -0.0198(6) 0.020(3) Uani 1 1 d . . .
H5C H 0.5675 -0.0893 -0.0655 0.024 Uiso 1 1 calc R . .
B6C B 0.4206(10) -0.1213(8) 0.0003(6) 0.019(3) Uani 1 1 d . B .
H6C H 0.3639 -0.1039 -0.0332 0.023 Uiso 1 1 calc R . .
C7C C 0.4936(8) -0.0606(6) 0.0410(5) 0.017(2) Uani 1 1 d . B .
H7CC H 0.4835 0.0003 0.0310 0.020 Uiso 1 1 calc R . .
C8C C 0.6010(8) -0.0961(7) 0.0526(5) 0.020(2) Uani 1 1 d . B .
H8CC H 0.6672 -0.0616 0.0517 0.024 Uiso 1 1 calc R . .
B9C B 0.5952(9) -0.1710(8) 0.1038(6) 0.020(3) Uani 1 1 d . . .
B10C B 0.4716(9) -0.1802(7) 0.1249(6) 0.017(2) Uani 1 1 d . B .
H10C H 0.4480 -0.2043 0.1704 0.020 Uiso 1 1 calc R . .
B11C B 0.4085(9) -0.1065(7) 0.0841(6) 0.017(2) Uani 1 1 d . . .
H11C H 0.3420 -0.0814 0.1034 0.020 Uiso 1 1 calc R B .
B1D B 0.5501(9) 0.0982(8) 0.2618(7) 0.022(3) Uani 1 1 d . . .
H1D H 0.5551 0.1440 0.2971 0.026 Uiso 1 1 calc R . .
B2D B 0.6262(9) 0.0940(8) 0.1945(7) 0.021(3) Uani 1 1 d . B .
H2D H 0.6808 0.1379 0.1851 0.026 Uiso 1 1 calc R . .
B3D B 0.5025(10) 0.1137(7) 0.1856(6) 0.021(3) Uani 1 1 d . B .
H3D H 0.4760 0.1697 0.1700 0.025 Uiso 1 1 calc R . .
B4D B 0.4386(9) 0.0571(7) 0.2398(6) 0.020(3) Uani 1 1 d . B .
H4D H 0.3696 0.0765 0.2598 0.024 Uiso 1 1 calc R . .
B5D B 0.5231(9) 0.0025(7) 0.2839(6) 0.019(2) Uani 1 1 d . B .
H5D H 0.5098 -0.0131 0.3336 0.023 Uiso 1 1 calc R . .
B6D B 0.6399(9) 0.0260(7) 0.2548(6) 0.020(2) Uani 1 1 d . . .
H6D H 0.7038 0.0259 0.2856 0.024 Uiso 1 1 calc R . .
C7D C 0.5603(7) 0.0480(6) 0.1383(6) 0.018(2) Uani 1 1 d . . .
H7DC H 0.5729 0.0657 0.0891 0.022 Uiso 1 1 calc R B .
C8D C 0.4538(8) 0.0267(6) 0.1637(5) 0.017(2) Uani 1 1 d . B .
H8DC H 0.3899 0.0290 0.1328 0.021 Uiso 1 1 calc R . .
B9D B 0.4606(9) -0.0408(7) 0.2204(6) 0.017(2) Uani 1 1 d . . .
B10D B 0.5842(9) -0.0619(7) 0.2306(6) 0.017(2) Uani 1 1 d . B .
H10D H 0.6117 -0.1170 0.2473 0.020 Uiso 1 1 calc R . .
B11D B 0.6469(9) -0.0040(7) 0.1744(6) 0.018(2) Uani 1 1 d . B .
H11D H 0.7159 -0.0217 0.1534 0.022 Uiso 1 1 calc R . .
N21 N 0.6851(13) -0.2167(10) 0.1372(9) 0.019(4) Uani 0.65 1 d PD B 1
C21 C 0.650(6) -0.259(5) 0.195(3) 0.020(10) Uani 0.65 1 d PD B 1
H21A H 0.7039 -0.2790 0.2182 0.029 Uiso 0.65 1 calc PR B 1
H21B H 0.6090 -0.3007 0.1821 0.029 Uiso 0.65 1 calc PR B 1
H21C H 0.6136 -0.2255 0.2217 0.029 Uiso 0.65 1 calc PR B 1
C22 C 0.7355(17) -0.2780(13) 0.0987(11) 0.026(5) Uani 0.65 1 d PD B 1
H22A H 0.7801 -0.3050 0.1253 0.039 Uiso 0.65 1 calc PR B 1
H22B H 0.7698 -0.2550 0.0643 0.039 Uiso 0.65 1 calc PR B 1
H22C H 0.6884 -0.3129 0.0824 0.039 Uiso 0.65 1 calc PR B 1
C23 C 0.7644(13) -0.1632(11) 0.1561(9) 0.023(4) Uani 0.65 1 d PD B 1
H23A H 0.8184 -0.1918 0.1716 0.035 Uiso 0.65 1 calc PR B 1
H23B H 0.7415 -0.1298 0.1888 0.035 Uiso 0.65 1 calc PR B 1
H23C H 0.7839 -0.1338 0.1201 0.035 Uiso 0.65 1 calc PR B 1
S21' S 0.7047(7) -0.1931(6) 0.1561(5) 0.0136(19) Uani 0.35 1 d P B 2
C24' C 0.777(3) -0.257(3) 0.108(2) 0.026(9) Uani 0.35 1 d P B 2
H2E H 0.8202 -0.2849 0.1351 0.039 Uiso 0.35 1 calc PR B 2
H2F H 0.8127 -0.2287 0.0778 0.039 Uiso 0.35 1 calc PR B 2
H2G H 0.7349 -0.2924 0.0869 0.039 Uiso 0.35 1 calc PR B 2
C25' C 0.647(13) -0.256(8) 0.209(6) 0.03(2) Uani 0.35 1 d P B 2
H3E H 0.6945 -0.2836 0.2325 0.039 Uiso 0.35 1 calc PR B 2
H3F H 0.6076 -0.2910 0.1854 0.039 Uiso 0.35 1 calc PR B 2
H3G H 0.6069 -0.2275 0.2375 0.039 Uiso 0.35 1 calc PR B 2
C1S C 0.6862(9) 0.4994(8) -0.0171(7) 0.030(3) Uani 1 1 d . . .
H1SC H 0.7472 0.5017 0.0053 0.036 Uiso 1 1 calc R . .
H1SD H 0.6975 0.4753 -0.0577 0.036 Uiso 1 1 calc R . .
Cl1S Cl 0.6034(2) 0.4440(2) 0.02722(16) 0.0323(7) Uani 1 1 d . . .
Cl2S Cl 0.6432(3) 0.5920(2) -0.02941(19) 0.0405(8) Uani 1 1 d . . .
C2S C 0.1011(11) 0.4169(10) 0.5212(8) 0.046(4) Uani 1 1 d . . .
H2SC H 0.0504 0.4485 0.5374 0.055 Uiso 0.70 1 d PR . .
H2SD H 0.0753 0.3664 0.5172 0.055 Uiso 0.70 1 d PR . .
H2SA H 0.0411 0.4320 0.5401 0.055 Uiso 0.30 1 d PR . .
H2SB H 0.0929 0.3679 0.5019 0.055 Uiso 0.30 1 d PR . .
Cl3S Cl 0.1908(3) 0.4139(2) 0.57747(19) 0.0471(10) Uani 1 1 d . . .
Cl4S Cl 0.1394(5) 0.4854(4) 0.4625(3) 0.0379(12) Uani 0.70 1 d P . .
Cl4' Cl 0.1274(12) 0.4461(10) 0.4440(7) 0.048(4) Uani 0.30 1 d P . .

loop_
_atom_site_aniso_label
_atom_site_aniso_U_11
_atom_site_aniso_U_22
_atom_site_aniso_U_33
_atom_site_aniso_U_23
_atom_site_aniso_U_13
_atom_site_aniso_U_12
Fe11 0.0176(7) 0.0121(7) 0.0170(7) 0.0010(6) 0.0019(6) -0.0006(6)
S11 0.0184(13) 0.0241(14) 0.0214(14) 0.0021(11) 0.0044(11) 0.0040(11)
C14 0.025(6) 0.041(8) 0.028(7) 0.008(6) 0.010(5) 0.003(6)
C15 0.032(7) 0.025(6) 0.025(6) -0.004(5) 0.001(5) 0.001(5)
B1A 0.019(6) 0.018(6) 0.023(6) 0.002(5) -0.003(5) 0.001(5)
B2A 0.018(6) 0.015(6) 0.026(7) -0.001(5) -0.001(5) 0.000(5)
B3A 0.020(6) 0.016(6) 0.024(6) 0.004(5) -0.004(5) -0.006(5)
B4A 0.017(6) 0.021(6) 0.022(6) 0.006(5) 0.000(5) -0.002(5)
B6A 0.013(6) 0.018(6) 0.030(7) -0.003(5) -0.001(5) -0.001(5)
B5A 0.019(6) 0.021(6) 0.020(6) 0.001(5) -0.003(5) 0.000(5)
C7A 0.023(5) 0.012(4) 0.022(5) 0.001(4) 0.000(5) -0.002(4)
C8A 0.017(5) 0.016(5) 0.022(5) 0.003(4) -0.002(4) -0.003(4)
B9A 0.015(6) 0.016(6) 0.019(6) 0.001(5) 0.003(5) 0.000(4)
B10A 0.013(5) 0.016(6) 0.023(6) -0.002(5) 0.000(5) 0.000(5)
B11A 0.019(6) 0.014(6) 0.026(7) -0.001(5) 0.003(5) 0.000(5)
B1B 0.034(8) 0.023(7) 0.020(6) 0.004(5) 0.003(6) 0.005(6)
B2B 0.036(8) 0.022(7) 0.024(7) 0.002(5) -0.005(6) -0.002(6)
B3B 0.040(8) 0.025(7) 0.019(6) 0.001(5) 0.002(6) 0.007(6)
B4B 0.032(8) 0.020(6) 0.024(7) 0.007(5) 0.011(6) 0.004(6)
B5B 0.026(7) 0.016(6) 0.027(7) 0.004(5) 0.005(5) 0.003(5)
B6B 0.024(7) 0.020(6) 0.022(6) 0.003(5) 0.001(5) 0.004(5)
C7B 0.032(6) 0.020(6) 0.019(5) 0.002(5) -0.001(5) -0.002(5)
C8B 0.030(6) 0.018(5) 0.020(6) 0.002(4) 0.007(5) 0.005(5)
B9B 0.021(6) 0.019(6) 0.023(6) 0.001(5) 0.004(5) 0.002(5)
B10B 0.019(6) 0.017(6) 0.020(6) 0.003(5) 0.002(5) 0.001(4)
B11B 0.023(6) 0.020(6) 0.019(6) 0.004(5) 0.000(5) -0.001(5)
S11' 0.033(10) 0.035(8) 0.070(13) -0.007(9) 0.016(10) -0.019(8)
C14' 0.021(18) 0.020(18) 0.021(19) -0.001(9) 0.000(10) 0.001(9)
C15' 0.064 0.010 0.080 0.001 0.041 -0.002
C16' 0.05(3) 0.05(3) 0.05(3) 0.002(10) 0.002(10) -0.002(10)
N11 0.020(14) 0.04(2) 0.028(11) 0.013(10) -0.005(9) -0.009(11)
C11 0.026(12) 0.017(11) 0.020(14) -0.002(10) -0.007(11) -0.004(8)
C12 0.008(7) 0.013(7) 0.023(8) 0.002(7) 0.002(6) 0.004(6)
C13 0.019(12) 0.022(11) 0.048(15) 0.019(9) -0.001(11) -0.006(9)
Fe21 0.0131(7) 0.0151(7) 0.0161(7) 0.0027(6) -0.0009(6) -0.0016(6)
S21 0.0165(12) 0.0207(13) 0.0218(13) 0.0021(11) 0.0008(11) -0.0021(11)
C24 0.022(6) 0.031(7) 0.028(6) 0.001(5) 0.007(5) 0.000(5)
C25 0.027(6) 0.026(6) 0.026(6) 0.007(5) 0.000(5) 0.002(5)
B1C 0.028(7) 0.020(6) 0.022(6) 0.000(5) 0.004(5) 0.004(6)
B2C 0.021(6) 0.018(6) 0.018(6) -0.003(5) 0.000(5) 0.001(5)
B3C 0.022(6) 0.018(6) 0.023(6) 0.002(5) 0.006(5) 0.006(5)
B4C 0.023(6) 0.026(7) 0.019(6) 0.006(5) 0.006(5) 0.007(5)
B5C 0.022(6) 0.022(6) 0.016(6) 0.002(5) 0.001(5) 0.003(5)
B6C 0.020(6) 0.020(6) 0.018(6) -0.001(5) -0.003(5) 0.004(5)
C7C 0.018(5) 0.017(5) 0.016(5) 0.003(4) -0.001(4) 0.002(4)
C8C 0.018(5) 0.025(6) 0.018(5) 0.004(5) 0.000(4) 0.000(5)
B9C 0.013(6) 0.026(7) 0.021(6) 0.008(5) -0.001(5) 0.000(5)
B10C 0.016(5) 0.017(5) 0.017(6) 0.002(4) -0.001(5) 0.003(5)
B11C 0.014(5) 0.017(6) 0.019(6) 0.000(5) -0.001(4) 0.001(5)
B1D 0.018(6) 0.020(6) 0.028(7) -0.006(5) -0.001(5) 0.001(5)
B2D 0.016(6) 0.017(6) 0.031(7) -0.003(5) 0.000(5) 0.000(5)
B3D 0.018(6) 0.016(6) 0.029(6) 0.000(5) 0.002(5) 0.000(5)
B4D 0.016(6) 0.017(6) 0.027(6) -0.001(5) 0.001(5) 0.001(5)
B5D 0.016(6) 0.021(6) 0.019(6) -0.001(5) -0.002(5) 0.003(5)
B6D 0.013(6) 0.019(6) 0.027(7) -0.004(5) -0.002(5) 0.000(5)
C7D 0.016(5) 0.014(5) 0.025(5) 0.005(5) 0.001(5) 0.000(4)
C8D 0.013(5) 0.015(5) 0.023(5) 0.003(4) 0.000(4) 0.000(4)
B9D 0.014(5) 0.019(6) 0.019(6) 0.004(5) 0.000(5) -0.001(5)
B10D 0.017(6) 0.015(6) 0.019(6) -0.002(5) 0.001(4) 0.002(5)
B11D 0.012(5) 0.016(6) 0.025(6) -0.002(5) 0.001(5) 0.000(5)
N21 0.013(8) 0.017(10) 0.026(10) 0.001(8) -0.002(8) -0.001(7)
C21 0.016(15) 0.022(15) 0.02(2) -0.005(16) 0.002(15) 0.006(11)
C22 0.021(12) 0.027(12) 0.029(11) -0.002(9) 0.001(10) 0.014(10)
C23 0.015(9) 0.028(10) 0.027(10) 0.001(8) -0.006(7) 0.006(8)
S21' 0.009(5) 0.013(5) 0.019(5) 0.003(3) 0.000(3) 0.001(4)
C24' 0.014(19) 0.03(2) 0.04(2) -0.002(17) 0.007(17) 0.011(17)
C25' 0.03(3) 0.02(3) 0.03(5) 0.00(3) 0.01(4) 0.00(2)
C1S 0.022(6) 0.032(7) 0.036(7) -0.004(6) 0.004(5) 0.002(5)
Cl1S 0.0288(15) 0.0348(17) 0.0334(16) 0.0020(14) -0.0021(13) -0.0047(13)
Cl2S 0.0347(17) 0.0329(17) 0.054(2) 0.0076(16) 0.0147(16) 0.0077(15)
C2S 0.032(7) 0.058(10) 0.048(9) 0.032(8) -0.005(7) -0.001(7)
Cl3S 0.064(3) 0.0356(19) 0.041(2) 0.0024(16) -0.0195(18) -0.0098(18)
Cl4S 0.041(3) 0.042(3) 0.030(3) 0.013(2) 0.003(2) 0.010(3)
Cl4' 0.059(9) 0.051(9) 0.033(7) 0.021(7) 0.001(6) 0.013(8)

loop_
_atom_type_symbol
_atom_type_description
_atom_type_scat_dispersion_real
_atom_type_scat_dispersion_imag
_atom_type_scat_source
C C 0.0033 0.0016 'International Tables Vol C Tables 4.2.6.8 and 6.1.1.4'
H H 0.0000 0.0000 'International Tables Vol C Tables 4.2.6.8 and 6.1.1.4'
B B 0.0013 0.0007 'International Tables Vol C Tables 4.2.6.8 and 6.1.1.4'
N N 0.0061 0.0033 'International Tables Vol C Tables 4.2.6.8 and 6.1.1.4'
S S 0.1246 0.1234 'International Tables Vol C Tables 4.2.6.8 and 6.1.1.4'
Fe Fe 0.3463 0.8444 'International Tables Vol C Tables 4.2.6.8 and 6.1.1.4'
Cl Cl 0.1484 0.1585 'International Tables Vol C Tables 4.2.6.8 and 6.1.1.4'

loop_
_geom_angle_atom_site_label_1
_geom_angle_atom_site_label_2
_geom_angle_atom_site_label_3
_geom_angle
C7B Fe11 C8B 47.5(5)
C7B Fe11 C8A 96.5(5)
C8B Fe11 C8A 134.0(5)
C7B Fe11 C7A 92.3(5)
C8B Fe11 C7A 100.0(5)
C8A Fe11 C7A 46.0(4)
C7B Fe11 B9A 134.5(5)
C8B Fe11 B9A 177.9(5)
C8A Fe11 B9A 48.0(5)
C7A Fe11 B9A 81.0(5)
C7B Fe11 B11B 48.7(5)
C8B Fe11 B11B 83.6(5)
C8A Fe11 B11B 90.8(5)
C7A Fe11 B11B 121.5(5)
B9A Fe11 B11B 97.5(5)
C7B Fe11 B11A 123.1(5)
C8B Fe11 B11A 95.2(5)
C8A Fe11 B11A 81.7(5)
C7A Fe11 B11A 47.2(5)
B9A Fe11 B11A 84.2(5)
B11B Fe11 B11A 168.4(5)
C7B Fe11 B9B 82.3(5)
C8B Fe11 B9B 47.9(5)
C8A Fe11 B9B 175.1(5)
C7A Fe11 B9B 138.7(5)
B9A Fe11 B9B 130.3(5)
B11B Fe11 B9B 84.8(5)
B11A Fe11 B9B 103.0(5)
C7B Fe11 B10A 172.6(5)
C8B Fe11 B10A 129.3(5)
C8A Fe11 B10A 82.3(5)
C7A Fe11 B10A 81.6(5)
B9A Fe11 B10A 48.9(5)
B11B Fe11 B10A 138.4(5)
B11A Fe11 B10A 49.5(5)
B9B Fe11 B10A 99.4(5)
C7B Fe11 B10B 82.4(5)
C8B Fe11 B10B 82.3(5)
C8A Fe11 B10B 126.5(5)
C7A Fe11 B10B 170.5(5)
B9A Fe11 B10B 97.0(5)
B11B Fe11 B10B 49.3(5)
B11A Fe11 B10B 142.1(5)
B9B Fe11 B10B 48.7(5)
B10A Fe11 B10B 104.2(5)
C14 S11 C15 98.9(7)
C14 S11 B9A 107.7(6)
C15 S11 B9A 101.8(6)
S11 C14 H41A 109.5
S11 C14 H41B 109.5
H41A C14 H41B 109.5
S11 C14 H41C 109.5
H41A C14 H41C 109.5
H41B C14 H41C 109.5
S11 C15 H51A 109.5
S11 C15 H51B 109.5
H51A C15 H51B 109.5
S11 C15 H51C 109.5
H51A C15 H51C 109.5
H51B C15 H51C 109.5
B2A B1A B3A 59.6(7)
B2A B1A B4A 106.3(9)
B3A B1A B4A 59.2(7)
B2A B1A B6A 59.5(7)
B3A B1A B6A 107.2(9)
B4A B1A B6A 107.0(9)
B2A B1A B5A 107.2(9)
B3A B1A B5A 107.4(9)
B4A B1A B5A 59.8(7)
B6A B1A B5A 59.8(7)
B2A B1A H1A 122.6
B3A B1A H1A 122.2
B4A B1A H1A 122.7
B6A B1A H1A 122.2
B5A B1A H1A 121.9
C7A B2A B3A 60.2(7)
C7A B2A B6A 103.8(9)
B3A B2A B6A 108.6(9)
C7A B2A B1A 105.8(9)
B3A B2A B1A 60.3(7)
B6A B2A B1A 60.6(8)
C7A B2A B11A 57.3(7)
B3A B2A B11A 108.8(9)
B6A B2A B11A 60.3(7)
B1A B2A B11A 109.3(9)
C7A B2A H2A 125.0
B3A B2A H2A 120.5
B6A B2A H2A 122.5
B1A B2A H2A 121.4
B11A B2A H2A 121.3
C7A B3A C8A 55.3(6)
C7A B3A B4A 103.2(9)
C8A B3A B4A 58.9(7)
C7A B3A B2A 58.3(7)
C8A B3A B2A 103.3(9)
B4A B3A B2A 107.8(9)
C7A B3A B1A 104.3(9)
C8A B3A B1A 105.0(9)
B4A B3A B1A 60.5(7)
B2A B3A B1A 60.2(7)
C7A B3A H3A 125.8
C8A B3A H3A 125.3
B4A B3A H3A 122.2
B2A B3A H3A 122.5
B1A B3A H3A 122.4
C8A B4A B3A 60.2(7)
C8A B4A B5A 104.4(9)
B3A B4A B5A 108.7(9)
C8A B4A B1A 105.9(9)
B3A B4A B1A 60.3(7)
B5A B4A B1A 60.3(7)
C8A B4A B9A 57.6(7)
B3A B4A B9A 108.2(9)
B5A B4A B9A 59.6(7)
B1A B4A B9A 107.8(9)
C8A B4A H4A 124.4
B3A B4A H4A 120.6
B5A B4A H4A 122.4
B1A B4A H4A 121.9
B9A B4A H4A 122.2
B2A B6A B5A 107.7(9)
B2A B6A B1A 59.9(7)
B5A B6A B1A 60.1(7)
B2A B6A B11A 60.8(7)
B5A B6A B11A 108.2(9)
B1A B6A B11A 109.1(9)
B2A B6A B10A 109.2(9)
B5A B6A B10A 60.8(7)
B1A B6A B10A 109.8(9)
B11A B6A B10A 60.1(7)
B2A B6A H6A 121.6
B5A B6A H6A 121.9
B1A B6A H6A 121.0
B11A B6A H6A 121.3
B10A B6A H6A 120.5
B4A B5A B9A 60.8(7)
B4A B5A B6A 107.2(9)
B9A B5A B6A 106.4(9)
B4A B5A B1A 59.9(7)
B9A B5A B1A 108.5(9)
B6A B5A B1A 60.1(7)
B4A B5A B10A 108.6(9)
B9A B5A B10A 59.0(7)
B6A B5A B10A 60.2(7)
B1A B5A B10A 109.3(9)
B4A B5A H5A 121.5
B9A B5A H5A 122.3
B6A B5A H5A 122.6
B1A B5A H5A 121.0
B10A B5A H5A 121.3
C8A C7A B11A 112.4(9)
C8A C7A B2A 111.6(9)
B11A C7A B2A 64.1(7)
C8A C7A B3A 62.5(7)
B11A C7A B3A 115.5(9)
B2A C7A B3A 61.5(7)
C8A C7A Fe11 66.7(5)
B11A C7A Fe11 68.3(6)
B2A C7A Fe11 126.8(7)
B3A C7A Fe11 125.8(8)
C8A C7A H7AC 121.3
B11A C7A H7AC 117.8
B2A C7A H7AC 116.4
B3A C7A H7AC 115.6
Fe11 C7A H7AC 105.8
C7A C8A B9A 110.1(8)
C7A C8A B4A 110.3(9)
B9A C8A B4A 63.6(7)
C7A C8A B3A 62.2(7)
B9A C8A B3A 113.7(9)
B4A C8A B3A 60.9(7)
C7A C8A Fe11 67.2(5)
B9A C8A Fe11 67.4(6)
B4A C8A Fe11 126.1(8)
B3A C8A Fe11 126.0(8)
C7A C8A H8AC 122.0
B9A C8A H8AC 119.6
B4A C8A H8AC 117.0
B3A C8A H8AC 116.1
Fe11 C8A H8AC 105.7
C8A B9A B10A 106.7(9)
C8A B9A B5A 105.2(9)
B10A B9A B5A 61.5(7)
C8A B9A B4A 58.8(7)
B10A B9A B4A 109.5(9)
B5A B9A B4A 59.5(7)
C8A B9A S11 122.2(8)
B10A B9A S11 126.7(8)
B5A B9A S11 117.8(8)
B4A B9A S11 113.0(8)
C8A B9A Fe11 64.6(6)
B10A B9A Fe11 67.1(6)
B5A B9A Fe11 121.3(8)
B4A B9A Fe11 119.2(8)
S11 B9A Fe11 114.6(6)
B9A B10A B11A 105.5(9)
B9A B10A B6A 105.9(9)
B11A B10A B6A 59.7(7)
B9A B10A B5A 59.5(7)
B11A B10A B5A 106.5(9)
B6A B10A B5A 59.0(7)
B9A B10A Fe11 64.0(6)
B11A B10A Fe11 64.3(6)
B6A B10A Fe11 117.0(8)
B5A B10A Fe11 116.9(7)
B9A B10A H10A 123.9
B11A B10A H10A 123.4
B6A B10A H10A 120.9
B5A B10A H10A 120.7
Fe11 B10A H10A 112.5
C7A B11A B6A 103.6(9)
C7A B11A B10A 105.2(9)
B6A B11A B10A 60.2(7)
C7A B11A B2A 58.5(7)
B6A B11A B2A 58.9(7)
B10A B11A B2A 107.8(9)
C7A B11A Fe11 64.5(6)
B6A B11A Fe11 119.0(8)
B10A B11A Fe11 66.1(6)
B2A B11A Fe11 118.4(8)
C7A B11A H11A 125.7
B6A B11A H11A 121.2
B10A B11A H11A 122.4
B2A B11A H11A 120.3
Fe11 B11A H11A 110.5
B2B B1B B3B 60.0(9)
B2B B1B B5B 107.2(10)
B3B B1B B5B 107.2(10)
B2B B1B B6B 59.7(8)
B3B B1B B6B 107.9(10)
B5B B1B B6B 60.0(8)
B2B B1B B4B 106.5(10)
B3B B1B B4B 58.7(8)
B5B B1B B4B 60.1(8)
B6B B1B B4B 107.6(10)
B2B B1B H1B 122.4
B3B B1B H1B 122.2
B5B B1B H1B 121.9
B6B B1B H1B 121.6
B4B B1B H1B 122.6
C7B B2B B1B 105.9(11)
C7B B2B B6B 104.8(10)
B1B B2B B6B 60.7(8)
C7B B2B B3B 59.6(8)
B1B B2B B3B 60.4(9)
B6B B2B B3B 109.0(11)
C7B B2B B11B 58.5(8)
B1B B2B B11B 109.3(10)
B6B B2B B11B 60.1(8)
B3B B2B B11B 109.1(11)
C7B B2B H2B 124.5
B1B B2B H2B 121.4
B6B B2B H2B 122.2
B3B B2B H2B 120.6
B11B B2B H2B 121.0
C7B B3B B4B 104.0(10)
C7B B3B C8B 56.4(7)
B4B B3B C8B 58.4(8)
C7B B3B B2B 58.2(8)
B4B B3B B2B 107.8(10)
C8B B3B B2B 103.7(9)
C7B B3B B1B 104.1(10)
B4B B3B B1B 60.9(9)
C8B B3B B1B 104.9(10)
B2B B3B B1B 59.5(8)
C7B B3B H3B 125.3
B4B B3B H3B 122.0
C8B B3B H3B 125.0
B2B B3B H3B 122.7
B1B B3B H3B 122.7
C8B B4B B3B 61.1(8)
C8B B4B B1B 106.5(10)
B3B B4B B1B 60.5(9)
C8B B4B B5B 104.0(9)
B3B B4B B5B 108.4(10)
B1B B4B B5B 59.8(8)
C8B B4B B9B 57.6(7)
B3B B4B B9B 109.0(10)
B1B B4B B9B 107.8(9)
B5B B4B B9B 59.4(7)
C8B B4B H4B 124.1
B3B B4B H4B 120.1
B1B B4B H4B 121.8
B5B B4B H4B 123.1
B9B B4B H4B 122.0
B6B B5B B1B 60.0(8)
B6B B5B B4B 107.7(10)
B1B B5B B4B 60.1(8)
B6B B5B B9B 107.8(9)
B1B B5B B9B 109.6(10)
B4B B5B B9B 61.4(8)
B6B B5B B10B 60.6(7)
B1B B5B B10B 109.3(10)
B4B B5B B10B 108.5(9)
B9B B5B B10B 59.1(7)
B6B B5B H5B 122.0
B1B B5B H5B 120.8
B4B B5B H5B 121.4
B9B B5B H5B 121.2
B10B B5B H5B 121.4
B2B B6B B5B 107.1(10)
B2B B6B B1B 59.6(8)
B5B B6B B1B 60.0(8)
B2B B6B B11B 61.0(8)
B5B B6B B11B 107.9(9)
B1B B6B B11B 109.1(10)
B2B B6B B10B 108.4(9)
B5B B6B B10B 60.7(7)
B1B B6B B10B 109.3(10)
B11B B6B B10B 59.5(7)
B2B B6B H6B 121.9
B5B B6B H6B 122.1
B1B B6B H6B 121.1
B11B B6B H6B 121.3
B10B B6B H6B 121.1
C8B C7B B2B 111.8(10)
C8B C7B B11B 111.5(9)
B2B C7B B11B 63.6(8)
C8B C7B B3B 62.6(8)
B2B C7B B3B 62.1(8)
B11B C7B B3B 115.4(10)
C8B C7B Fe11 66.8(6)
B2B C7B Fe11 126.4(8)
B11B C7B Fe11 68.0(6)
B3B C7B Fe11 126.2(9)
C8B C7B H7BC 121.4
B2B C7B H7BC 116.3
B11B C7B H7BC 118.6
B3B C7B H7BC 115.1
Fe11 C7B H7BC 105.9
C7B C8B B9B 110.6(9)
C7B C8B B4B 109.2(10)
B9B C8B B4B 64.6(8)
C7B C8B B3B 60.9(8)
B9B C8B B3B 114.2(9)
B4B C8B B3B 60.5(8)
C7B C8B Fe11 65.8(6)
B9B C8B Fe11 69.0(6)
B4B C8B Fe11 127.4(8)
B3B C8B Fe11 123.7(8)
C7B C8B H8BC 123.5
B9B C8B H8BC 117.7
B4B C8B H8BC 116.6
B3B C8B H8BC 117.4
Fe11 C8B H8BC 106.0
N11 B9B C8B 127.8(14)
N11 B9B B10B 125.5(14)
C8B B9B B10B 105.6(9)
N11 B9B B5B 109.0(12)
C8B B9B B5B 104.0(9)
B10B B9B B5B 61.2(7)
N11 B9B B4B 108.8(13)
C8B B9B B4B 57.8(7)
B10B B9B B4B 108.4(10)
B5B B9B B4B 59.2(8)
C8B B9B S11' 121.0(11)
B10B B9B S11' 127.6(11)
B5B B9B S11' 121.7(11)
B4B B9B S11' 115.8(11)
N11 B9B Fe11 126.0(11)
C8B B9B Fe11 63.1(6)
B10B B9B Fe11 66.1(6)
B5B B9B Fe11 119.0(8)
B4B B9B Fe11 116.0(8)
S11' B9B Fe11 113.8(10)
B9B B10B B11B 107.5(9)
B9B B10B B6B 106.8(9)
B11B B10B B6B 59.4(7)
B9B B10B B5B 59.7(7)
B11B B10B B5B 106.3(9)
B6B B10B B5B 58.7(8)
B9B B10B Fe11 65.2(6)
B11B B10B Fe11 63.9(6)
B6B B10B Fe11 116.1(8)
B5B B10B Fe11 116.9(8)
B9B B10B H10B 122.2
B11B B10B H10B 123.1
B6B B10B H10B 121.3
B5B B10B H10B 121.1
Fe11 B10B H10B 112.7
C7B B11B B6B 103.4(9)
C7B B11B B10B 104.7(9)
B6B B11B B10B 61.1(7)
C7B B11B B2B 57.9(8)
B6B B11B B2B 58.9(7)
B10B B11B B2B 108.0(9)
C7B B11B Fe11 63.3(6)
B6B B11B Fe11 120.1(8)
B10B B11B Fe11 66.8(6)
B2B B11B Fe11 117.0(9)
C7B B11B H11B 126.7
B6B B11B H11B 120.4
B10B B11B H11B 121.7
B2B B11B H11B 120.9
Fe11 B11B H11B 110.8
C16' S11' C14' 98(4)
C14' S11' C15' 114(3)
C16' S11' B9B 108(3)
C14' S11' B9B 100(3)
C15' S11' B9B 100.2(13)
C16' C15' S11' 76(5)
C16' C15' H15A 114.0
S11' C15' H15A 123.5
C16' C15' H15B 106.5
S11' C15' H15B 120.7
H15A C15' H15B 109.5
C16' C15' H15C 107.8
H15A C15' H15C 109.5
H15B C15' H15C 109.5
C15' C16' S11' 88(6)
C15' C16' H16A 104.8
S11' C16' H16A 110.8
C15' C16' H16B 111.7
H16A C16' H16B 109.5
C15' C16' H16C 111.7
S11' C16' H16C 128.1
H16A C16' H16C 109.5
H16B C16' H16C 109.5
C13 N11 C11 102(3)
C13 N11 C12 106(2)
C11 N11 C12 107(2)
C13 N11 B9B 116(2)
C11 N11 B9B 108(2)
C12 N11 B9B 116(2)
N11 C11 H11E 109.5
N11 C11 H11F 109.5
H11E C11 H11F 109.5
N11 C11 H11G 109.5
H11E C11 H11G 109.5
H11F C11 H11G 109.5
N11 C12 H12A 109.5
N11 C12 H12B 109.5
H12A C12 H12B 109.5
N11 C12 H12C 109.5
H12A C12 H12C 109.5
H12B C12 H12C 109.5
N11 C13 H13A 109.5
N11 C13 H13B 109.5
H13A C13 H13B 109.5
N11 C13 H13C 109.5
H13A C13 H13C 109.5
H13B C13 H13C 109.5
C7C Fe21 C8D 96.9(4)
C7C Fe21 C8C 46.9(4)
C8D Fe21 C8C 134.3(5)
C7C Fe21 C7D 92.0(5)
C8D Fe21 C7D 46.2(4)
C8C Fe21 C7D 100.2(5)
C7C Fe21 B9D 135.3(5)
C8D Fe21 B9D 48.0(5)
C8C Fe21 B9D 177.5(5)
C7D Fe21 B9D 81.1(5)
C7C Fe21 B11C 48.2(5)
C8D Fe21 B11C 90.4(5)
C8C Fe21 B11C 82.8(5)
C7D Fe21 B11C 120.4(5)
B9D Fe21 B11C 98.3(5)
C7C Fe21 B11D 122.7(5)
C8D Fe21 B11D 81.7(5)
C8C Fe21 B11D 95.6(5)
C7D Fe21 B11D 47.3(4)
B9D Fe21 B11D 83.8(5)
B11C Fe21 B11D 167.3(5)
C7C Fe21 B9C 81.8(5)
C8D Fe21 B9C 174.1(5)
C8C Fe21 B9C 47.9(5)
C7D Fe21 B9C 139.5(5)
B9D Fe21 B9C 129.9(5)
B11C Fe21 B9C 84.4(5)
B11D Fe21 B9C 103.9(5)
C7C Fe21 B10C 82.4(4)
C8D Fe21 B10C 125.3(4)
C8C Fe21 B10C 82.5(5)
C7D Fe21 B10C 169.3(4)
B9D Fe21 B10C 96.5(5)
B11C Fe21 B10C 49.5(5)
B11D Fe21 B10C 143.0(5)
B9C Fe21 B10C 48.8(5)
C7C Fe21 B10D 171.8(5)
C8D Fe21 B10D 82.2(5)
C8C Fe21 B10D 129.2(5)
C7D Fe21 B10D 81.5(5)
B9D Fe21 B10D 48.8(5)
B11C Fe21 B10D 139.9(5)
B11D Fe21 B10D 49.1(5)
B9C Fe21 B10D 99.9(5)
B10C Fe21 B10D 104.8(5)
C24 S21 C25 98.3(6)
C24 S21 B9D 107.0(6)
C25 S21 B9D 102.3(6)
S21 C24 H24A 109.5
S21 C24 H24B 109.5
H24A C24 H24B 109.5
S21 C24 H24C 109.5
H24A C24 H24C 109.5
H24B C24 H24C 109.5
S21 C25 H25A 109.5
S21 C25 H25B 109.5
H25A C25 H25B 109.5
S21 C25 H25C 109.5
H25A C25 H25C 109.5
H25B C25 H25C 109.5
B4C B1C B3C 60.3(8)
B4C B1C B6C 106.6(10)
B3C B1C B6C 107.3(9)
B4C B1C B2C 107.7(9)
B3C B1C B2C 59.8(7)
B6C B1C B2C 59.8(7)
B4C B1C B5C 59.1(8)
B3C B1C B5C 107.4(10)
B6C B1C B5C 59.5(7)
B2C B1C B5C 107.4(9)
B4C B1C H1C 122.3
B3C B1C H1C 121.8
B6C B1C H1C 122.5
B2C B1C H1C 121.8
B5C B1C H1C 122.3
B3C B2C B6C 107.5(9)
B3C B2C B11C 107.5(9)
B6C B2C B11C 60.9(7)
B3C B2C B1C 59.8(7)
B6C B2C B1C 60.0(7)
B11C B2C B1C 108.9(9)
B3C B2C B10C 60.5(7)
B6C B2C B10C 108.9(9)
B11C B2C B10C 59.6(7)
B1C B2C B10C 109.3(9)
B3C B2C H2C 122.3
B6C B2C H2C 121.5
B11C B2C H2C 121.6
B1C B2C H2C 121.1
B10C B2C H2C 121.0
B1C B3C B2C 60.4(7)
B1C B3C B4C 59.7(8)
B2C B3C B4C 107.7(9)
B1C B3C B9C 109.5(9)
B2C B3C B9C 108.1(9)
B4C B3C B9C 61.3(8)
B1C B3C B10C 110.1(9)
B2C B3C B10C 60.9(7)
B4C B3C B10C 108.9(9)
B9C B3C B10C 59.4(7)
B1C B3C H3C 120.6
B2C B3C H3C 121.8
B4C B3C H3C 121.6
B9C B3C H3C 121.3
B10C B3C H3C 120.8
C8C B4C B5C 60.6(7)
C8C B4C B1C 106.7(9)
B5C B4C B1C 60.9(8)
C8C B4C B3C 104.2(9)
B5C B4C B3C 108.6(9)
B1C B4C B3C 59.9(8)
C8C B4C B9C 57.9(7)
B5C B4C B9C 108.9(9)
B1C B4C B9C 108.1(9)
B3C B4C B9C 59.4(7)
C8C B4C H4C 124.1
B5C B4C H4C 120.1
B1C B4C H4C 121.5
B3C B4C H4C 123.0
B9C B4C H4C 121.9
C7C B5C C8C 56.1(7)
C7C B5C B4C 103.6(9)
C8C B5C B4C 58.7(7)
C7C B5C B6C 58.5(7)
C8C B5C B6C 104.1(8)
B4C B5C B6C 107.8(9)
C7C B5C B1C 104.1(9)
C8C B5C B1C 104.6(9)
B4C B5C B1C 60.0(8)
B6C B5C B1C 60.1(8)
C7C B5C H5C 125.4
C8C B5C H5C 124.9
B4C B5C H5C 122.3
B6C B5C H5C 122.2
B1C B5C H5C 122.9
C7C B6C B5C 59.4(7)
C7C B6C B2C 103.8(8)
B5C B6C B2C 108.5(9)
C7C B6C B1C 105.1(9)
B5C B6C B1C 60.4(8)
B2C B6C B1C 60.2(7)
C7C B6C B11C 57.8(7)
B5C B6C B11C 108.3(9)
B2C B6C B11C 59.7(7)
B1C B6C B11C 108.1(9)
C7C B6C H6C 125.1
B5C B6C H6C 120.8
B2C B6C H6C 122.6
B1C B6C H6C 122.0
B11C B6C H6C 121.8
C8C C7C B11C 111.8(8)
C8C C7C B6C 112.2(9)
B11C C7C B6C 63.9(7)
C8C C7C B5C 62.7(7)
B11C C7C B5C 115.5(9)
B6C C7C B5C 62.1(7)
C8C C7C Fe21 67.0(5)
B11C C7C Fe21 67.9(5)
B6C C7C Fe21 126.9(7)
B5C C7C Fe21 126.4(7)
C8C C7C H7CC 121.1
B11C C7C H7CC 118.5
B6C C7C H7CC 115.9
B5C C7C H7CC 115.2
Fe21 C7C H7CC 105.6
C7C C8C B9C 110.3(9)
C7C C8C B4C 109.2(9)
B9C C8C B4C 63.9(8)
C7C C8C B5C 61.2(7)
B9C C8C B5C 114.0(9)
B4C C8C B5C 60.7(7)
C7C C8C Fe21 66.1(5)
B9C C8C Fe21 68.6(6)
B4C C8C Fe21 126.5(8)
B5C C8C Fe21 124.1(7)
C7C C8C H8CC 123.2
B9C C8C H8CC 118.4
B4C C8C H8CC 117.0
B5C C8C H8CC 117.0
Fe21 C8C H8CC 106.1
N21 B9C C8C 127.9(11)
N21 B9C B10C 125.4(11)
C8C B9C B10C 105.9(9)
N21 B9C B3C 107.3(11)
C8C B9C B3C 104.4(9)
B10C B9C B3C 61.1(7)
N21 B9C B4C 106.9(11)
C8C B9C B4C 58.2(7)
B10C B9C B4C 108.7(9)
B3C B9C B4C 59.3(8)
C8C B9C S21' 119.0(9)
B10C B9C S21' 126.8(9)
B3C B9C S21' 125.5(9)
B4C B9C S21' 118.1(9)
N21 B9C Fe21 127.5(10)
C8C B9C Fe21 63.4(6)
B10C B9C Fe21 66.1(6)
B3C B9C Fe21 119.1(8)
B4C B9C Fe21 116.8(8)
S21' B9C Fe21 109.5(7)
B9C B10C B11C 106.5(8)
B9C B10C B3C 59.4(8)
B11C B10C B3C 105.6(8)
B9C B10C B2C 106.2(9)
B11C B10C B2C 59.2(7)
B3C B10C B2C 58.5(7)
B9C B10C Fe21 65.1(6)
B11C B10C Fe21 63.8(5)
B3C B10C Fe21 116.9(7)
B2C B10C Fe21 116.1(7)
B9C B10C H10C 122.8
B11C B10C H10C 123.7
B3C B10C H10C 121.3
B2C B10C H10C 121.4
Fe21 B10C H10C 112.6
C7C B11C B2C 104.0(9)
C7C B11C B10C 105.3(8)
B2C B11C B10C 61.2(7)
C7C B11C B6C 58.3(7)
B2C B11C B6C 59.4(7)
B10C B11C B6C 109.0(9)
C7C B11C Fe21 63.9(5)
B2C B11C Fe21 120.3(8)
B10C B11C Fe21 66.7(6)
B6C B11C Fe21 118.1(8)
C7C B11C H11C 126.3
B2C B11C H11C 120.3
B10C B11C H11C 121.5
B6C B11C H11C 120.1
Fe21 B11C H11C 110.4
B3D B1D B4D 59.7(8)
B3D B1D B2D 59.7(8)
B4D B1D B2D 106.9(9)
B3D B1D B6D 107.2(9)
B4D B1D B6D 107.3(9)
B2D B1D B6D 59.2(7)
B3D B1D B5D 107.8(9)
B4D B1D B5D 60.0(7)
B2D B1D B5D 107.2(9)
B6D B1D B5D 59.9(7)
B3D B1D H1D 121.9
B4D B1D H1D 122.2
B2D B1D H1D 122.5
B6D B1D H1D 122.3
B5D B1D H1D 121.8
C7D B2D B6D 103.9(9)
C7D B2D B3D 59.8(7)
B6D B2D B3D 108.5(9)
C7D B2D B1D 105.1(9)
B6D B2D B1D 60.7(8)
B3D B2D B1D 59.9(7)
C7D B2D B11D 57.7(7)
B6D B2D B11D 60.1(7)
B3D B2D B11D 108.6(9)
B1D B2D B11D 108.9(9)
C7D B2D H2D 125.1
B6D B2D H2D 122.4
B3D B2D H2D 120.8
B1D B2D H2D 121.8
B11D B2D H2D 121.4
C7D B3D C8D 55.6(6)
C7D B3D B4D 103.4(9)
C8D B3D B4D 58.5(7)
C7D B3D B2D 58.5(7)
C8D B3D B2D 103.5(9)
B4D B3D B2D 108.0(9)
C7D B3D B1D 104.5(9)
C8D B3D B1D 104.7(9)
B4D B3D B1D 60.4(8)
B2D B3D B1D 60.4(8)
C7D B3D H3D 125.5
C8D B3D H3D 125.4
B4D B3D H3D 122.3
B2D B3D H3D 122.2
B1D B3D H3D 122.5
C8D B4D B3D 60.1(7)
C8D B4D B1D 105.6(9)
B3D B4D B1D 60.0(8)
C8D B4D B5D 104.1(9)
B3D B4D B5D 108.4(9)
B1D B4D B5D 60.5(7)
C8D B4D B9D 57.6(7)
B3D B4D B9D 108.1(9)
B1D B4D B9D 107.7(9)
B5D B4D B9D 59.4(7)
C8D B4D H4D 124.6
B3D B4D H4D 120.8
B1D B4D H4D 122.0
B5D B4D H4D 122.5
B9D B4D H4D 122.3
B9D B5D B4D 60.8(7)
B9D B5D B6D 106.5(9)
B4D B5D B6D 107.0(9)
B9D B5D B1D 108.1(9)
B4D B5D B1D 59.5(7)
B6D B5D B1D 60.0(7)
B9D B5D B10D 59.1(7)
B4D B5D B10D 108.6(9)
B6D B5D B10D 60.3(7)
B1D B5D B10D 109.2(9)
B9D B5D H5D 122.3
B4D B5D H5D 121.7
B6D B5D H5D 122.6
B1D B5D H5D 121.3
B10D B5D H5D 121.1
B2D B6D B5D 108.1(9)
B2D B6D B11D 61.1(7)
B5D B6D B11D 108.0(9)
B2D B6D B1D 60.1(7)
B5D B6D B1D 60.2(7)
B11D B6D B1D 109.2(9)
B2D B6D B10D 109.3(9)
B5D B6D B10D 60.6(7)
B11D B6D B10D 59.9(7)
B1D B6D B10D 109.6(9)
B2D B6D H6D 121.2
B5D B6D H6D 121.9
B11D B6D H6D 121.3
B1D B6D H6D 120.9
B10D B6D H6D 120.8
C8D C7D B11D 112.0(9)
C8D C7D B2D 111.7(9)
B11D C7D B2D 64.0(7)
C8D C7D B3D 62.5(7)
B11D C7D B3D 115.5(9)
B2D C7D B3D 61.8(7)
C8D C7D Fe21 66.3(5)
B11D C7D Fe21 68.5(6)
B2D C7D Fe21 127.0(8)
B3D C7D Fe21 125.6(7)
C8D C7D H7DC 121.6
B11D C7D H7DC 117.9
B2D C7D H7DC 116.1
B3D C7D H7DC 115.5
Fe21 C7D H7DC 105.8
C7D C8D B9D 110.3(8)
C7D C8D B4D 110.6(9)
B9D C8D B4D 63.8(7)
C7D C8D B3D 61.9(7)
B9D C8D B3D 114.1(9)
B4D C8D B3D 61.4(7)
C7D C8D Fe21 67.5(5)
B9D C8D Fe21 67.7(6)
B4D C8D Fe21 126.7(7)
B3D C8D Fe21 126.1(7)
C7D C8D H8DC 122.1
B9D C8D H8DC 119.4
B4D C8D H8DC 116.6
B3D C8D H8DC 116.0
Fe21 C8D H8DC 105.4
C8D B9D B10D 106.7(9)
C8D B9D B5D 105.2(9)
B10D B9D B5D 61.5(7)
C8D B9D B4D 58.6(7)
B10D B9D B4D 109.8(9)
B5D B9D B4D 59.8(7)
C8D B9D S21 122.5(8)
B10D B9D S21 126.5(8)
B5D B9D S21 117.2(8)
B4D B9D S21 112.7(8)
C8D B9D Fe21 64.3(6)
B10D B9D Fe21 67.4(6)
B5D B9D Fe21 121.7(8)
B4D B9D Fe21 118.9(8)
S21 B9D Fe21 114.9(6)
B9D B10D B11D 105.7(9)
B9D B10D B6D 105.6(9)
B11D B10D B6D 59.5(7)
B9D B10D B5D 59.3(7)
B11D B10D B5D 106.5(9)
B6D B10D B5D 59.1(7)
B9D B10D Fe21 63.7(6)
B11D B10D Fe21 64.6(6)
B6D B10D Fe21 116.8(8)
B5D B10D Fe21 116.5(7)
B9D B10D H10D 124.0
B11D B10D H10D 123.2
B6D B10D H10D 121.1
B5D B10D H10D 120.8
Fe21 B10D H10D 112.7
C7D B11D B6D 103.4(9)
C7D B11D B10D 105.2(9)
B6D B11D B10D 60.7(7)
C7D B11D B2D 58.3(7)
B6D B11D B2D 58.8(7)
B10D B11D B2D 108.2(9)
C7D B11D Fe21 64.1(5)
B6D B11D Fe21 119.2(8)
B10D B11D Fe21 66.3(6)
B2D B11D Fe21 118.0(8)
C7D B11D H11D 126.0
B6D B11D H11D 121.1
B10D B11D H11D 121.9
B2D B11D H11D 120.4
Fe21 B11D H11D 110.7
C23 N21 C21 109(4)
C23 N21 C22 104.5(16)
C21 N21 C22 103(3)
C23 N21 B9C 111.3(14)
C21 N21 B9C 110(3)
C22 N21 B9C 117.8(15)
C25' S21' C24' 102(5)
C25' S21' B9C 98(6)
C24' S21' B9C 103.9(17)
S21' C24' H2E 109.5
S21' C24' H2F 109.5
H2E C24' H2F 109.5
S21' C24' H2G 109.5
H2E C24' H2G 109.5
H2F C24' H2G 109.5
S21' C25' H3E 109.5
S21' C25' H3F 109.5
H3E C25' H3F 109.5
S21' C25' H3G 109.5
H3E C25' H3G 109.5
H3F C25' H3G 109.5
Cl2S C1S Cl1S 111.7(7)
Cl2S C1S H1SC 109.3
Cl1S C1S H1SC 109.3
Cl2S C1S H1SD 109.3
Cl1S C1S H1SD 109.3
H1SC C1S H1SD 107.9
Cl3S C2S Cl4' 120.2(11)
Cl3S C2S Cl4S 106.4(9)
Cl3S C2S H2SC 107.4
Cl4' C2S H2SC 108.4
Cl4S C2S H2SC 94.2
Cl3S C2S H2SD 107.6
Cl4' C2S H2SD 105.5
Cl4S C2S H2SD 131.7
H2SC C2S H2SD 107.0
Cl3S C2S H2SA 110.3
Cl4' C2S H2SA 119.1
Cl4S C2S H2SA 110.8
H2SD C2S H2SA 88.2
Cl3S C2S H2SB 110.7
Cl4' C2S H2SB 83.8
Cl4S C2S H2SB 110.0
H2SC C2S H2SB 125.7
H2SA C2S H2SB 108.7
Cl4' Cl4S C2S 72.8(13)
Cl4S Cl4' C2S 80.9(14)

loop_
_geom_bond_atom_site_label_1
_geom_bond_atom_site_label_2
_geom_bond_distance
Fe11 C7B 2.030(12)
Fe11 C8B 2.045(11)
Fe11 C8A 2.057(11)
Fe11 C7A 2.065(10)
Fe11 B9A 2.104(13)
Fe11 B11B 2.106(14)
Fe11 B11A 2.125(13)
Fe11 B9B 2.141(13)
Fe11 B10A 2.156(13)
Fe11 B10B 2.157(12)
S11 C14 1.801(13)
S11 C15 1.801(13)
S11 B9A 1.924(13)
C14 H41A 0.9600
C14 H41B 0.9600
C14 H41C 0.9600
C15 H51A 0.9600
C15 H51B 0.9600
C15 H51C 0.9600
B1A B2A 1.768(19)
B1A B3A 1.769(18)
B1A B4A 1.774(18)
B1A B6A 1.780(18)
B1A B5A 1.780(18)
B1A H1A 1.1000
B2A C7A 1.702(17)
B2A B3A 1.757(19)
B2A B6A 1.761(18)
B2A B11A 1.796(18)
B2A H2A 1.1000
B3A C7A 1.736(16)
B3A C8A 1.739(17)
B3A B4A 1.750(19)
B3A H3A 1.1000
B4A C8A 1.715(17)
B4A B5A 1.772(19)
B4A B9A 1.796(18)
B4A H4A 1.1000
B6A B5A 1.775(18)
B6A B11A 1.788(19)
B6A B10A 1.796(18)
B6A H6A 1.1000
B5A B9A 1.775(18)
B5A B10A 1.809(18)
B5A H5A 1.1000
C7A C8A 1.612(16)
C7A B11A 1.679(17)
C7A H7AC 1.1000
C8A B9A 1.692(17)
C8A H8AC 1.1000
B9A B10A 1.765(17)
B10A B11A 1.794(18)
B10A H10A 1.1000
B11A H11A 1.1000
B1B B2B 1.75(2)
B1B B3B 1.77(2)
B1B B5B 1.77(2)
B1B B6B 1.775(19)
B1B B4B 1.78(2)
B1B H1B 1.1000
B2B C7B 1.70(2)
B2B B6B 1.757(19)
B2B B3B 1.76(2)
B2B B11B 1.793(19)
B2B H2B 1.1000
B3B C7B 1.721(18)
B3B B4B 1.74(2)
B3B C8B 1.749(19)
B3B H3B 1.1000
B4B C8B 1.703(17)
B4B B5B 1.779(19)
B4B B9B 1.82(2)
B4B H4B 1.1000
B5B B6B 1.77(2)
B5B B9B 1.783(19)
B5B B10B 1.809(18)
B5B H5B 1.1000
B6B B11B 1.778(18)
B6B B10B 1.807(19)
B6B H6B 1.1000
C7B C8B 1.640(18)
C7B B11B 1.707(18)
C7B H7BC 1.1000
C8B B9B 1.700(18)
C8B H8BC 1.1000
B9B N11 1.64(4)
B9B B10B 1.772(18)
B9B S11' 1.85(3)
B10B B11B 1.779(18)
B10B H10B 1.1000
B11B H11B 1.1000
S11' C16' 1.78(4)
S11' C14' 1.79(4)
S11' C15' 1.83(2)
C14' H14A 0.9600
C14' H14B 0.9600
C14' H14C 0.9600
C15' H15A 0.9600
C15' H15B 0.9601
C15' H15C 0.9600
C16' H16A 0.9600
C16' H16B 0.9600
C16' H16C 0.9601
N11 C13 1.51(2)
N11 C11 1.51(2)
N11 C12 1.52(2)
C11 H11E 0.9600
C11 H11F 0.9600
C11 H11G 0.9600
C12 H12A 0.9600
C12 H12B 0.9600
C12 H12C 0.9600
C13 H13A 0.9600
C13 H13B 0.9600
C13 H13C 0.9600
Fe21 C7C 2.042(10)
Fe21 C8D 2.050(11)
Fe21 C8C 2.057(12)
Fe21 C7D 2.067(11)
Fe21 B9D 2.104(13)
Fe21 B11C 2.108(12)
Fe21 B11D 2.138(13)
Fe21 B9C 2.142(14)
Fe21 B10C 2.158(12)
Fe21 B10D 2.167(12)
S21 C24 1.791(13)
S21 C25 1.802(12)
S21 B9D 1.933(13)
C24 H24A 0.9600
C24 H24B 0.9600
C24 H24C 0.9600
C25 H25A 0.9600
C25 H25B 0.9600
C25 H25C 0.9600
B1C B4C 1.77(2)
B1C B3C 1.769(19)
B1C B6C 1.777(19)
B1C B2C 1.780(18)
B1C B5C 1.782(19)
B1C H1C 1.1000
B2C B3C 1.770(19)
B2C B6C 1.772(18)
B2C B11C 1.778(18)
B2C B10C 1.814(18)
B2C H2C 1.1000
B3C B4C 1.775(19)
B3C B9C 1.78(2)
B3C B10C 1.806(18)
B3C H3C 1.1000
B4C C8C 1.713(19)
B4C B5C 1.749(18)
B4C B9C 1.810(19)
B4C H4C 1.1000
B5C C7C 1.721(17)
B5C C8C 1.746(17)
B5C B6C 1.766(19)
B5C H5C 1.1000
B6C C7C 1.704(17)
B6C B11C 1.798(18)
B6C H6C 1.1000
C7C C8C 1.632(16)
C7C B11C 1.695(16)
C7C H7CC 1.1000
C8C B9C 1.707(17)
C8C H8CC 1.1000
B9C N21 1.64(2)
B9C B10C 1.777(18)
B9C S21' 1.917(16)
B10C B11C 1.786(17)
B10C H10C 1.1000
B11C H11C 1.1000
B1D B3D 1.763(19)
B1D B4D 1.770(18)
B1D B2D 1.771(19)
B1D B6D 1.783(18)
B1D B5D 1.786(19)
B1D H1D 1.1000
B2D C7D 1.702(18)
B2D B6D 1.757(19)
B2D B3D 1.760(18)
B2D B11D 1.798(18)
B2D H2D 1.1000
B3D C7D 1.726(17)
B3D C8D 1.736(17)
B3D B4D 1.757(19)
B3D H3D 1.1000
B4D C8D 1.708(18)
B4D B5D 1.778(18)
B4D B9D 1.795(18)
B4D H4D 1.1000
B5D B9D 1.769(18)
B5D B6D 1.780(18)
B5D B10D 1.809(17)
B5D H5D 1.1000
B6D B11D 1.781(18)
B6D B10D 1.803(18)
B6D H6D 1.1000
C7D C8D 1.615(15)
C7D B11D 1.690(16)
C7D H7DC 1.1000
C8D B9D 1.690(16)
C8D H8DC 1.1000
B9D B10D 1.766(18)
B10D B11D 1.788(18)
B10D H10D 1.1000
B11D H11D 1.1000
N21 C23 1.500(18)
N21 C21 1.52(2)
N21 C22 1.521(19)
C21 H21A 0.9600
C21 H21B 0.9600
C21 H21C 0.9600
C22 H22A 0.9600
C22 H22B 0.9600
C22 H22C 0.9600
C23 H23A 0.9600
C23 H23B 0.9600
C23 H23C 0.9600
S21' C25' 1.76(9)
S21' C24' 1.81(4)
C24' H2E 0.9600
C24' H2F 0.9600
C24' H2G 0.9600
C25' H3E 0.9600
C25' H3F 0.9600
C25' H3G 0.9600
C1S Cl2S 1.753(14)
C1S Cl1S 1.773(13)
C1S H1SC 0.9700
C1S H1SD 0.9700
C2S Cl3S 1.720(15)
C2S Cl4' 1.75(2)
C2S Cl4S 1.809(15)
C2S H2SC 0.9607
C2S H2SD 0.9599
C2S H2SA 0.9606
C2S H2SB 0.9599
Cl4S Cl4' 0.813(17)

loop_
_geom_torsion_atom_site_label_1
_geom_torsion_atom_site_label_2
_geom_torsion_atom_site_label_3
_geom_torsion_atom_site_label_4
_geom_torsion
B3A B1A B2A C7A 40.9(8)
B4A B1A B2A C7A 3.1(11)
B6A B1A B2A C7A -97.2(9)
B5A B1A B2A C7A -59.6(11)
B4A B1A B2A B3A -37.7(9)
B6A B1A B2A B3A -138.1(9)
B5A B1A B2A B3A -100.5(10)
B3A B1A B2A B6A 138.1(9)
B4A B1A B2A B6A 100.4(10)
B5A B1A B2A B6A 37.6(8)
B3A B1A B2A B11A 101.2(10)
B4A B1A B2A B11A 63.4(11)
B6A B1A B2A B11A -37.0(9)
B5A B1A B2A B11A 0.6(12)
B6A B2A B3A C7A 95.6(10)
B1A B2A B3A C7A 133.5(9)
B11A B2A B3A C7A 31.5(8)
C7A B2A B3A C8A -33.6(8)
B6A B2A B3A C8A 62.0(11)
B1A B2A B3A C8A 99.9(9)
B11A B2A B3A C8A -2.1(12)
C7A B2A B3A B4A -94.8(9)
B6A B2A B3A B4A 0.8(12)
B1A B2A B3A B4A 38.7(9)
B11A B2A B3A B4A -63.3(11)
C7A B2A B3A B1A -133.5(9)
B6A B2A B3A B1A -37.9(9)
B11A B2A B3A B1A -102.0(10)
B2A B1A B3A C7A -39.6(8)
B4A B1A B3A C7A 97.3(9)
B6A B1A B3A C7A -2.5(11)
B5A B1A B3A C7A 60.5(11)
B2A B1A B3A C8A -96.9(9)
B4A B1A B3A C8A 40.0(8)
B6A B1A B3A C8A -59.8(11)
B5A B1A B3A C8A 3.2(12)
B2A B1A B3A B4A -136.9(9)
B6A B1A B3A B4A -99.8(10)
B5A B1A B3A B4A -36.8(9)
B4A B1A B3A B2A 136.9(9)
B6A B1A B3A B2A 37.1(9)
B5A B1A B3A B2A 100.0(10)
C7A B3A B4A C8A 34.4(8)
B2A B3A B4A C8A 95.0(9)
B1A B3A B4A C8A 133.5(9)
C7A B3A B4A B5A -61.8(11)
C8A B3A B4A B5A -96.2(9)
B2A B3A B4A B5A -1.2(12)
B1A B3A B4A B5A 37.3(8)
C7A B3A B4A B1A -99.1(9)
C8A B3A B4A B1A -133.5(9)
B2A B3A B4A B1A -38.5(9)
C7A B3A B4A B9A 1.4(11)
C8A B3A B4A B9A -33.0(8)
B2A B3A B4A B9A 62.0(11)
B1A B3A B4A B9A 100.5(10)
B2A B1A B4A C8A -3.0(11)
B3A B1A B4A C8A -40.9(8)
B6A B1A B4A C8A 59.5(11)
B5A B1A B4A C8A 97.7(9)
B2A B1A B4A B3A 37.9(8)
B6A B1A B4A B3A 100.3(10)
B5A B1A B4A B3A 138.6(9)
B2A B1A B4A B5A -100.7(10)
B3A B1A B4A B5A -138.6(9)
B6A B1A B4A B5A -38.3(9)
B2A B1A B4A B9A -63.3(11)
B3A B1A B4A B9A -101.2(10)
B6A B1A B4A B9A -0.9(12)
B5A B1A B4A B9A 37.4(9)
C7A B2A B6A B5A 62.7(11)
B3A B2A B6A B5A -0.1(12)
B1A B2A B6A B5A -37.8(9)
B11A B2A B6A B5A 101.4(10)
C7A B2A B6A B1A 100.5(9)
B3A B2A B6A B1A 37.7(9)
B11A B2A B6A B1A 139.2(9)
C7A B2A B6A B11A -38.7(8)
B3A B2A B6A B11A -101.5(10)
B1A B2A B6A B11A -139.2(9)
C7A B2A B6A B10A -1.8(11)
B3A B2A B6A B10A -64.6(12)
B1A B2A B6A B10A -102.3(10)
B11A B2A B6A B10A 36.9(8)
B3A B1A B6A B2A -37.1(9)
B4A B1A B6A B2A -99.3(10)
B5A B1A B6A B2A -137.6(9)
B2A B1A B6A B5A 137.6(9)
B3A B1A B6A B5A 100.5(10)
B4A B1A B6A B5A 38.3(9)
B2A B1A B6A B11A 37.1(9)
B3A B1A B6A B11A 0.0(12)
B4A B1A B6A B11A -62.2(11)
B5A B1A B6A B11A -100.5(10)
B2A B1A B6A B10A 101.2(10)
B3A B1A B6A B10A 64.1(11)
B4A B1A B6A B10A 1.9(12)
B5A B1A B6A B10A -36.4(8)
C8A B4A B5A B9A 37.7(8)
B3A B4A B5A B9A 100.7(10)
B1A B4A B5A B9A 138.0(9)
C8A B4A B5A B6A -61.8(11)
B3A B4A B5A B6A 1.2(12)
B1A B4A B5A B6A 38.5(9)
B9A B4A B5A B6A -99.5(10)
C8A B4A B5A B1A -100.3(10)
B3A B4A B5A B1A -37.3(9)
B9A B4A B5A B1A -138.0(9)
C8A B4A B5A B10A 1.7(12)
B3A B4A B5A B10A 64.7(11)
B1A B4A B5A B10A 102.0(10)
B9A B4A B5A B10A -36.0(8)
B2A B6A B5A B4A -0.6(12)
B1A B6A B5A B4A -38.4(9)
B11A B6A B5A B4A 63.6(11)
B10A B6A B5A B4A 101.9(9)
B2A B6A B5A B9A -64.5(11)
B1A B6A B5A B9A -102.2(10)
B11A B6A B5A B9A -0.2(12)
B10A B6A B5A B9A 38.1(8)
B2A B6A B5A B1A 37.8(9)
B11A B6A B5A B1A 102.0(9)
B10A B6A B5A B1A 140.3(9)
B2A B6A B5A B10A -102.5(10)
B1A B6A B5A B10A -140.3(9)
B11A B6A B5A B10A -38.3(8)
B2A B1A B5A B4A 99.3(10)
B3A B1A B5A B4A 36.5(9)
B6A B1A B5A B4A 136.7(10)
B2A B1A B5A B9A 61.2(11)
B3A B1A B5A B9A -1.5(12)
B4A B1A B5A B9A -38.1(9)
B6A B1A B5A B9A 98.7(10)
B2A B1A B5A B6A -37.5(9)
B3A B1A B5A B6A -100.2(10)
B4A B1A B5A B6A -136.7(10)
B2A B1A B5A B10A -1.5(12)
B3A B1A B5A B10A -64.2(11)
B4A B1A B5A B10A -100.8(10)
B6A B1A B5A B10A 35.9(9)
B3A B2A C7A C8A 38.7(9)
B6A B2A C7A C8A -65.1(10)
B1A B2A C7A C8A -2.2(11)
B11A B2A C7A C8A -105.3(9)
B3A B2A C7A B11A 144.0(10)
B6A B2A C7A B11A 40.2(8)
B1A B2A C7A B11A 103.1(10)
B6A B2A C7A B3A -103.8(10)
B1A B2A C7A B3A -40.9(8)
B11A B2A C7A B3A -144.0(10)
B3A B2A C7A Fe11 115.1(10)
B6A B2A C7A Fe11 11.4(12)
B1A B2A C7A Fe11 74.2(11)
B11A B2A C7A Fe11 -28.9(9)
B4A B3A C7A C8A -36.1(8)
B2A B3A C7A C8A -139.1(9)
B1A B3A C7A C8A -98.5(9)
C8A B3A C7A B11A 103.1(10)
B4A B3A C7A B11A 67.1(11)
B2A B3A C7A B11A -35.9(9)
B1A B3A C7A B11A 4.6(12)
C8A B3A C7A B2A 139.1(9)
B4A B3A C7A B2A 103.0(10)
B1A B3A C7A B2A 40.5(8)
C8A B3A C7A Fe11 22.4(8)
B4A B3A C7A Fe11 -13.6(12)
B2A B3A C7A Fe11 -116.6(10)
B1A B3A C7A Fe11 -76.1(11)
C7B Fe11 C7A C8A -96.9(6)
C8B Fe11 C7A C8A -144.0(6)
B9A Fe11 C7A C8A 37.8(6)
B11B Fe11 C7A C8A -55.4(8)
B11A Fe11 C7A C8A 128.2(9)
B9B Fe11 C7A C8A -177.8(7)
B10A Fe11 C7A C8A 87.4(6)
C7B Fe11 C7A B11A 135.0(7)
C8B Fe11 C7A B11A 87.8(7)
C8A Fe11 C7A B11A -128.2(9)
B9A Fe11 C7A B11A -90.3(7)
B11B Fe11 C7A B11A 176.4(7)
B9B Fe11 C7A B11A 54.0(10)
B10A Fe11 C7A B11A -40.8(7)
C7B Fe11 C7A B2A 162.8(10)
C8B Fe11 C7A B2A 115.7(10)
C8A Fe11 C7A B2A -100.3(11)
B9A Fe11 C7A B2A -62.4(9)
B11B Fe11 C7A B2A -155.7(9)
B11A Fe11 C7A B2A 27.9(9)
B9B Fe11 C7A B2A 81.9(12)
B10A Fe11 C7A B2A -12.9(9)
C7B Fe11 C7A B3A -118.5(9)
C8B Fe11 C7A B3A -165.6(9)
C8A Fe11 C7A B3A -21.6(8)
B9A Fe11 C7A B3A 16.2(9)
B11B Fe11 C7A B3A -77.1(10)
B11A Fe11 C7A B3A 106.6(11)
B9B Fe11 C7A B3A 160.5(9)
B10A Fe11 C7A B3A 65.8(9)
B11A C7A C8A B9A -1.2(12)
B2A C7A C8A B9A 68.7(11)
B3A C7A C8A B9A 106.9(9)
Fe11 C7A C8A B9A -53.4(7)
B11A C7A C8A B4A -69.5(11)
B2A C7A C8A B4A 0.3(12)
B3A C7A C8A B4A 38.6(8)
Fe11 C7A C8A B4A -121.7(8)
B11A C7A C8A B3A -108.1(10)
B2A C7A C8A B3A -38.3(9)
Fe11 C7A C8A B3A -160.3(7)
B11A C7A C8A Fe11 52.2(8)
B2A C7A C8A Fe11 122.0(8)
B3A C7A C8A Fe11 160.3(7)
B3A B4A C8A C7A -39.2(8)
B5A B4A C8A C7A 64.3(11)
B1A B4A C8A C7A 1.7(11)
B9A B4A C8A C7A 103.0(9)
B3A B4A C8A B9A -142.2(9)
B5A B4A C8A B9A -38.7(8)
B1A B4A C8A B9A -101.3(9)
B5A B4A C8A B3A 103.5(9)
B1A B4A C8A B3A 40.9(8)
B9A B4A C8A B3A 142.2(9)
B3A B4A C8A Fe11 -115.3(10)
B5A B4A C8A Fe11 -11.7(13)
B1A B4A C8A Fe11 -74.4(11)
B9A B4A C8A Fe11 26.9(9)
B4A B3A C8A C7A 138.0(9)
B2A B3A C8A C7A 35.0(8)
B1A B3A C8A C7A 97.2(9)
C7A B3A C8A B9A -101.1(10)
B4A B3A C8A B9A 36.8(9)
B2A B3A C8A B9A -66.2(11)
B1A B3A C8A B9A -3.9(12)
C7A B3A C8A B4A -138.0(9)
B2A B3A C8A B4A -103.0(10)
B1A B3A C8A B4A -40.8(9)
C7A B3A C8A Fe11 -22.6(8)
B4A B3A C8A Fe11 115.4(10)
B2A B3A C8A Fe11 12.4(12)
B1A B3A C8A Fe11 74.6(11)
C7B Fe11 C8A C7A 86.9(6)
C8B Fe11 C8A C7A 53.5(8)
B9A Fe11 C8A C7A -125.3(8)
B11B Fe11 C8A C7A 135.4(6)
B11A Fe11 C8A C7A -35.7(6)
B10A Fe11 C8A C7A -85.7(6)
B10B Fe11 C8A C7A 172.3(7)
C7B Fe11 C8A B9A -147.8(6)
C8B Fe11 C8A B9A 178.8(7)
C7A Fe11 C8A B9A 125.3(8)
B11B Fe11 C8A B9A -99.3(6)
B11A Fe11 C8A B9A 89.6(6)
B10A Fe11 C8A B9A 39.6(6)
B10B Fe11 C8A B9A -62.4(8)
C7B Fe11 C8A B4A -173.9(9)
C8B Fe11 C8A B4A 152.7(9)
C7A Fe11 C8A B4A 99.2(11)
B9A Fe11 C8A B4A -26.1(9)
B11B Fe11 C8A B4A -125.4(10)
B11A Fe11 C8A B4A 63.6(10)
B10A Fe11 C8A B4A 13.5(9)
B10B Fe11 C8A B4A -88.5(10)
C7B Fe11 C8A B3A 108.5(9)
C8B Fe11 C8A B3A 75.1(11)
C7A Fe11 C8A B3A 21.6(8)
B9A Fe11 C8A B3A -103.7(11)
B11B Fe11 C8A B3A 157.0(9)
B11A Fe11 C8A B3A -14.0(9)
B10A Fe11 C8A B3A -64.1(9)
B10B Fe11 C8A B3A -166.1(8)
C7A C8A B9A B10A -0.4(11)
B4A C8A B9A B10A 103.0(10)
B3A C8A B9A B10A 67.2(11)
Fe11 C8A B9A B10A -53.6(7)
C7A C8A B9A B5A -64.6(11)
B4A C8A B9A B5A 38.8(8)
B3A C8A B9A B5A 3.0(12)
Fe11 C8A B9A B5A -117.8(8)
C7A C8A B9A B4A -103.4(9)
B3A C8A B9A B4A -35.8(9)
Fe11 C8A B9A B4A -156.6(8)
C7A C8A B9A S11 157.4(8)
B4A C8A B9A S11 -99.2(10)
B3A C8A B9A S11 -135.0(9)
Fe11 C8A B9A S11 104.2(8)
C7A C8A B9A Fe11 53.2(7)
B4A C8A B9A Fe11 156.6(8)
B3A C8A B9A Fe11 120.8(9)
B4A B5A B9A C8A -38.5(8)
B6A B5A B9A C8A 62.4(10)
B1A B5A B9A C8A -0.8(12)
B10A B5A B9A C8A 101.0(9)
B4A B5A B9A B10A -139.5(10)
B6A B5A B9A B10A -38.6(8)
B1A B5A B9A B10A -101.9(10)
B6A B5A B9A B4A 100.9(10)
B1A B5A B9A B4A 37.6(9)
B10A B5A B9A B4A 139.5(10)
B4A B5A B9A S11 101.7(9)
B6A B5A B9A S11 -157.4(8)
B1A B5A B9A S11 139.3(8)
B10A B5A B9A S11 -118.8(10)
B4A B5A B9A Fe11 -107.7(10)
B6A B5A B9A Fe11 -6.8(12)
B1A B5A B9A Fe11 -70.0(11)
B10A B5A B9A Fe11 31.8(8)
B3A B4A B9A C8A 34.1(8)
B5A B4A B9A C8A 135.4(9)
B1A B4A B9A C8A 97.8(10)
C8A B4A B9A B10A -98.2(10)
B3A B4A B9A B10A -64.1(12)
B5A B4A B9A B10A 37.2(9)
B1A B4A B9A B10A -0.4(13)
C8A B4A B9A B5A -135.4(9)
B3A B4A B9A B5A -101.4(10)
B1A B4A B9A B5A -37.6(9)
C8A B4A B9A S11 114.8(9)
B3A B4A B9A S11 148.9(8)
B5A B4A B9A S11 -109.8(9)
B1A B4A B9A S11 -147.4(8)
C8A B4A B9A Fe11 -24.2(8)
B3A B4A B9A Fe11 9.9(12)
B5A B4A B9A Fe11 111.2(9)
B1A B4A B9A Fe11 73.6(11)
C14 S11 B9A C8A 83.1(10)
C15 S11 B9A C8A -173.4(9)
C14 S11 B9A B10A -123.7(11)
C15 S11 B9A B10A -20.2(11)
C14 S11 B9A B5A -50.0(10)
C15 S11 B9A B5A 53.5(10)
C14 S11 B9A B4A 16.5(10)
C15 S11 B9A B4A 120.0(9)
C14 S11 B9A Fe11 157.5(7)
C15 S11 B9A Fe11 -99.0(7)
C7B Fe11 B9A C8A 47.9(9)
C7A Fe11 B9A C8A -36.5(6)
B11B Fe11 B9A C8A 84.4(6)
B11A Fe11 B9A C8A -84.0(6)
B9B Fe11 B9A C8A 173.9(7)
B10A Fe11 B9A C8A -123.1(8)
B10B Fe11 B9A C8A 134.1(6)
C7B Fe11 B9A B10A 171.1(7)
C8A Fe11 B9A B10A 123.1(8)
C7A Fe11 B9A B10A 86.7(6)
B11B Fe11 B9A B10A -152.5(6)
B11A Fe11 B9A B10A 39.1(6)
B9B Fe11 B9A B10A -63.0(8)
B10B Fe11 B9A B10A -102.8(6)
C7B Fe11 B9A B5A 140.9(9)
C8A Fe11 B9A B5A 92.9(10)
C7A Fe11 B9A B5A 56.5(9)
B11B Fe11 B9A B5A 177.3(9)
B11A Fe11 B9A B5A 8.9(9)
B9B Fe11 B9A B5A -93.2(10)
B10A Fe11 B9A B5A -30.2(8)
B10B Fe11 B9A B5A -133.0(9)
C7B Fe11 B9A B4A 70.8(11)
C8A Fe11 B9A B4A 22.9(8)
C7A Fe11 B9A B4A -13.6(8)
B11B Fe11 B9A B4A 107.2(9)
B11A Fe11 B9A B4A -61.2(9)
B9B Fe11 B9A B4A -163.3(8)
B10A Fe11 B9A B4A -100.3(10)
B10B Fe11 B9A B4A 157.0(8)
C7B Fe11 B9A S11 -67.6(9)
C8A Fe11 B9A S11 -115.5(9)
C7A Fe11 B9A S11 -152.0(7)
B11B Fe11 B9A S11 -31.2(7)
B11A Fe11 B9A S11 160.4(7)
B9B Fe11 B9A S11 58.3(9)
B10A Fe11 B9A S11 121.3(9)
B10B Fe11 B9A S11 18.6(7)
C8A B9A B10A B11A 1.7(11)
B5A B9A B10A B11A 100.2(10)
B4A B9A B10A B11A 63.8(11)
S11 B9A B10A B11A -154.9(9)
Fe11 B9A B10A B11A -50.5(7)
C8A B9A B10A B6A -60.6(11)
B5A B9A B10A B6A 37.9(9)
B4A B9A B10A B6A 1.5(12)
S11 B9A B10A B6A 142.8(9)
Fe11 B9A B10A B6A -112.8(8)
C8A B9A B10A B5A -98.6(9)
B4A B9A B10A B5A -36.4(9)
S11 B9A B10A B5A 104.9(11)
Fe11 B9A B10A B5A -150.7(8)
C8A B9A B10A Fe11 52.2(7)
B5A B9A B10A Fe11 150.7(8)
B4A B9A B10A Fe11 114.3(9)
S11 B9A B10A Fe11 -104.4(9)
B2A B6A B10A B9A 61.8(11)
B5A B6A B10A B9A -38.2(9)
B1A B6A B10A B9A -2.1(12)
B11A B6A B10A B9A 99.0(10)
B2A B6A B10A B11A -37.2(9)
B5A B6A B10A B11A -137.2(9)
B1A B6A B10A B11A -101.1(10)
B2A B6A B10A B5A 100.0(10)
B1A B6A B10A B5A 36.1(9)
B11A B6A B10A B5A 137.2(9)
B2A B6A B10A Fe11 -6.6(12)
B5A B6A B10A Fe11 -106.7(9)
B1A B6A B10A Fe11 -70.6(11)
B11A B6A B10A Fe11 30.5(8)
B4A B5A B10A B9A 36.7(9)
B6A B5A B10A B9A 136.4(9)
B1A B5A B10A B9A 100.4(10)
B4A B5A B10A B11A -61.9(11)
B9A B5A B10A B11A -98.6(9)
B6A B5A B10A B11A 37.7(8)
B1A B5A B10A B11A 1.8(11)
B4A B5A B10A B6A -99.6(10)
B9A B5A B10A B6A -136.4(9)
B1A B5A B10A B6A -35.9(9)
B4A B5A B10A Fe11 7.2(12)
B9A B5A B10A Fe11 -29.5(8)
B6A B5A B10A Fe11 106.8(9)
B1A B5A B10A Fe11 70.9(10)
C8B Fe11 B10A B9A 178.5(6)
C8A Fe11 B10A B9A -38.9(6)
C7A Fe11 B10A B9A -85.4(6)
B11B Fe11 B10A B9A 43.7(10)
B11A Fe11 B10A B9A -124.5(8)
B9B Fe11 B10A B9A 136.5(6)
B10B Fe11 B10A B9A 86.9(6)
C8B Fe11 B10A B11A -57.0(8)
C8A Fe11 B10A B11A 85.6(6)
C7A Fe11 B10A B11A 39.1(6)
B9A Fe11 B10A B11A 124.5(8)
B11B Fe11 B10A B11A 168.1(7)
B9B Fe11 B10A B11A -99.1(7)
B10B Fe11 B10A B11A -148.7(6)
C8B Fe11 B10A B6A -86.2(9)
C8A Fe11 B10A B6A 56.4(8)
C7A Fe11 B10A B6A 9.9(8)
B9A Fe11 B10A B6A 95.3(10)
B11B Fe11 B10A B6A 139.0(8)
B11A Fe11 B10A B6A -29.1(8)
B9B Fe11 B10A B6A -128.2(8)
B10B Fe11 B10A B6A -177.8(8)
C8B Fe11 B10A B5A -153.3(7)
C8A Fe11 B10A B5A -10.6(8)
C7A Fe11 B10A B5A -57.2(8)
B9A Fe11 B10A B5A 28.2(8)
B11B Fe11 B10A B5A 71.9(11)
B11A Fe11 B10A B5A -96.2(10)
B9B Fe11 B10A B5A 164.7(8)
B10B Fe11 B10A B5A 115.1(8)
C8A C7A B11A B6A 64.6(11)
B2A C7A B11A B6A -39.5(8)
B3A C7A B11A B6A -4.5(12)
Fe11 C7A B11A B6A 115.9(8)
C8A C7A B11A B10A 2.2(12)
B2A C7A B11A B10A -101.8(10)
B3A C7A B11A B10A -66.9(11)
Fe11 C7A B11A B10A 53.6(7)
C8A C7A B11A B2A 104.0(10)
B3A C7A B11A B2A 34.9(9)
Fe11 C7A B11A B2A 155.4(7)
C8A C7A B11A Fe11 -51.4(7)
B2A C7A B11A Fe11 -155.4(7)
B3A C7A B11A Fe11 -120.5(9)
B2A B6A B11A C7A 39.3(8)
B5A B6A B11A C7A -61.2(10)
B1A B6A B11A C7A 2.6(11)
B10A B6A B11A C7A -99.8(9)
B2A B6A B11A B10A 139.1(9)
B5A B6A B11A B10A 38.7(8)
B1A B6A B11A B10A 102.4(10)
B5A B6A B11A B2A -100.5(9)
B1A B6A B11A B2A -36.7(8)
B10A B6A B11A B2A -139.1(9)
B2A B6A B11A Fe11 107.5(9)
B5A B6A B11A Fe11 7.0(12)
B1A B6A B11A Fe11 70.8(11)
B10A B6A B11A Fe11 -31.7(8)
B9A B10A B11A C7A -2.3(11)
B6A B10A B11A C7A 97.3(9)
B5A B10A B11A C7A 59.9(10)
Fe11 B10A B11A C7A -52.6(7)
B9A B10A B11A B6A -99.6(9)
B5A B10A B11A B6A -37.4(8)
Fe11 B10A B11A B6A -149.9(8)
B9A B10A B11A B2A -63.6(11)
B6A B10A B11A B2A 36.0(8)
B5A B10A B11A B2A -1.4(11)
Fe11 B10A B11A B2A -113.8(8)
B9A B10A B11A Fe11 50.3(7)
B6A B10A B11A Fe11 149.9(8)
B5A B10A B11A Fe11 112.5(8)
B3A B2A B11A C7A -32.6(9)
B6A B2A B11A C7A -133.8(9)
B1A B2A B11A C7A -96.8(10)
C7A B2A B11A B6A 133.8(9)
B3A B2A B11A B6A 101.2(10)
B1A B2A B11A B6A 37.1(9)
C7A B2A B11A B10A 97.2(9)
B3A B2A B11A B10A 64.6(11)
B6A B2A B11A B10A -36.6(8)
B1A B2A B11A B10A 0.5(12)
C7A B2A B11A Fe11 25.3(8)
B3A B2A B11A Fe11 -7.3(13)
B6A B2A B11A Fe11 -108.5(9)
B1A B2A B11A Fe11 -71.5(11)
C7B Fe11 B11A C7A -57.5(8)
C8B Fe11 B11A C7A -98.9(7)
C8A Fe11 B11A C7A 34.9(6)
B9A Fe11 B11A C7A 83.2(7)
B11B Fe11 B11A C7A -15(3)
B9B Fe11 B11A C7A -146.7(6)
B10A Fe11 B11A C7A 121.9(8)
B10B Fe11 B11A C7A 177.0(8)
C7B Fe11 B11A B6A -149.5(8)
C8B Fe11 B11A B6A 169.2(9)
C8A Fe11 B11A B6A -57.1(9)
C7A Fe11 B11A B6A -92.0(10)
B9A Fe11 B11A B6A -8.8(9)
B11B Fe11 B11A B6A -107(3)
B9B Fe11 B11A B6A 121.3(9)
B10A Fe11 B11A B6A 29.9(8)
B10B Fe11 B11A B6A 85.1(11)
C7B Fe11 B11A B10A -179.4(6)
C8B Fe11 B11A B10A 139.3(6)
C8A Fe11 B11A B10A -87.0(6)
C7A Fe11 B11A B10A -121.9(8)
B9A Fe11 B11A B10A -38.7(6)
B11B Fe11 B11A B10A -137(2)
B9B Fe11 B11A B10A 91.4(7)
B10B Fe11 B11A B10A 55.2(10)
C7B Fe11 B11A B2A -81.3(10)
C8B Fe11 B11A B2A -122.7(9)
C8A Fe11 B11A B2A 11.1(9)
C7A Fe11 B11A B2A -23.8(7)
B9A Fe11 B11A B2A 59.4(9)
B11B Fe11 B11A B2A -39(3)
B9B Fe11 B11A B2A -170.6(9)
B10A Fe11 B11A B2A 98.1(10)
B10B Fe11 B11A B2A 153.2(8)
B3B B1B B2B C7B 40.0(9)
B5B B1B B2B C7B -60.3(12)
B6B B1B B2B C7B -98.3(10)
B4B B1B B2B C7B 2.8(13)
B3B B1B B2B B6B 138.3(10)
B5B B1B B2B B6B 38.0(9)
B4B B1B B2B B6B 101.1(11)
B5B B1B B2B B3B -100.3(11)
B6B B1B B2B B3B -138.3(10)
B4B B1B B2B B3B -37.2(9)
B3B B1B B2B B11B 101.6(11)
B5B B1B B2B B11B 1.3(14)
B6B B1B B2B B11B -36.7(10)
B4B B1B B2B B11B 64.4(13)
B1B B2B B3B C7B 134.2(10)
B6B B2B B3B C7B 96.4(10)
B11B B2B B3B C7B 32.4(9)
C7B B2B B3B B4B -95.7(10)
B1B B2B B3B B4B 38.5(9)
B6B B2B B3B B4B 0.7(13)
B11B B2B B3B B4B -63.3(12)
C7B B2B B3B C8B -34.8(8)
B1B B2B B3B C8B 99.4(10)
B6B B2B B3B C8B 61.5(12)
B11B B2B B3B C8B -2.4(13)
C7B B2B B3B B1B -134.2(10)
B6B B2B B3B B1B -37.8(9)
B11B B2B B3B B1B -101.8(11)
B2B B1B B3B C7B -39.0(9)
B5B B1B B3B C7B 61.4(12)
B6B B1B B3B C7B -1.8(13)
B4B B1B B3B C7B 98.3(10)
B2B B1B B3B B4B -137.3(10)
B5B B1B B3B B4B -37.0(9)
B6B B1B B3B B4B -100.2(11)
B2B B1B B3B C8B -97.4(10)
B5B B1B B3B C8B 2.9(13)
B6B B1B B3B C8B -60.3(12)
B4B B1B B3B C8B 39.9(9)
B5B B1B B3B B2B 100.3(10)
B6B B1B B3B B2B 37.1(10)
B4B B1B B3B B2B 137.3(10)
C7B B3B B4B C8B 34.8(9)
B2B B3B B4B C8B 95.4(10)
B1B B3B B4B C8B 133.3(10)
C7B B3B B4B B1B -98.6(10)
C8B B3B B4B B1B -133.3(10)
B2B B3B B4B B1B -37.9(9)
C7B B3B B4B B5B -61.4(12)
C8B B3B B4B B5B -96.2(10)
B2B B3B B4B B5B -0.8(13)
B1B B3B B4B B5B 37.1(9)
C7B B3B B4B B9B 1.6(13)
C8B B3B B4B B9B -33.2(9)
B2B B3B B4B B9B 62.3(12)
B1B B3B B4B B9B 100.2(10)
B2B B1B B4B C8B -3.8(13)
B3B B1B B4B C8B -41.6(9)
B5B B1B B4B C8B 96.9(10)
B6B B1B B4B C8B 59.0(12)
B2B B1B B4B B3B 37.8(9)
B5B B1B B4B B3B 138.5(10)
B6B B1B B4B B3B 100.6(11)
B2B B1B B4B B5B -100.7(10)
B3B B1B B4B B5B -138.5(10)
B6B B1B B4B B5B -37.9(9)
B2B B1B B4B B9B -64.4(12)
B3B B1B B4B B9B -102.2(10)
B5B B1B B4B B9B 36.3(9)
B6B B1B B4B B9B -1.6(13)
B2B B1B B5B B6B -37.9(9)
B3B B1B B5B B6B -101.1(11)
B4B B1B B5B B6B -137.4(9)
B2B B1B B5B B4B 99.5(11)
B3B B1B B5B B4B 36.3(9)
B6B B1B B5B B4B 137.4(9)
B2B B1B B5B B9B 61.8(13)
B3B B1B B5B B9B -1.3(13)
B6B B1B B5B B9B 99.7(10)
B4B B1B B5B B9B -37.6(9)
B2B B1B B5B B10B -1.3(13)
B3B B1B B5B B10B -64.4(12)
B6B B1B B5B B10B 36.7(9)
B4B B1B B5B B10B -100.7(10)
C8B B4B B5B B6B -63.2(12)
B3B B4B B5B B6B 0.6(12)
B1B B4B B5B B6B 38.0(9)
B9B B4B B5B B6B -101.1(10)
C8B B4B B5B B1B -101.2(11)
B3B B4B B5B B1B -37.4(10)
B9B B4B B5B B1B -139.1(10)
C8B B4B B5B B9B 37.9(9)
B3B B4B B5B B9B 101.7(10)
B1B B4B B5B B9B 139.1(10)
C8B B4B B5B B10B 0.9(13)
B3B B4B B5B B10B 64.7(12)
B1B B4B B5B B10B 102.1(10)
B9B B4B B5B B10B -37.0(9)
C7B B2B B6B B5B 62.1(12)
B1B B2B B6B B5B -38.0(9)
B3B B2B B6B B5B -0.3(12)
B11B B2B B6B B5B 101.3(10)
C7B B2B B6B B1B 100.2(11)
B3B B2B B6B B1B 37.7(9)
B11B B2B B6B B1B 139.4(11)
C7B B2B B6B B11B -39.2(9)
B1B B2B B6B B11B -139.4(11)
B3B B2B B6B B11B -101.7(11)
C7B B2B B6B B10B -1.9(13)
B1B B2B B6B B10B -102.1(10)
B3B B2B B6B B10B -64.4(12)
B11B B2B B6B B10B 37.3(9)
B1B B5B B6B B2B 37.8(9)
B4B B5B B6B B2B -0.2(12)
B9B B5B B6B B2B -65.0(11)
B10B B5B B6B B2B -101.8(10)
B4B B5B B6B B1B -38.0(9)
B9B B5B B6B B1B -102.8(10)
B10B B5B B6B B1B -139.7(10)
B1B B5B B6B B11B 102.1(10)
B4B B5B B6B B11B 64.1(11)
B9B B5B B6B B11B -0.7(12)
B10B B5B B6B B11B -37.6(9)
B1B B5B B6B B10B 139.7(10)
B4B B5B B6B B10B 101.7(10)
B9B B5B B6B B10B 36.9(9)
B3B B1B B6B B2B -37.2(10)
B5B B1B B6B B2B -137.2(10)
B4B B1B B6B B2B -99.2(11)
B2B B1B B6B B5B 137.2(10)
B3B B1B B6B B5B 99.9(11)
B4B B1B B6B B5B 38.0(9)
B2B B1B B6B B11B 37.0(10)
B3B B1B B6B B11B -0.2(14)
B5B B1B B6B B11B -100.1(10)
B4B B1B B6B B11B -62.1(12)
B2B B1B B6B B10B 100.4(10)
B3B B1B B6B B10B 63.2(12)
B5B B1B B6B B10B -36.7(9)
B4B B1B B6B B10B 1.3(13)
B1B B2B C7B C8B -0.9(13)
B6B B2B C7B C8B -64.0(12)
B3B B2B C7B C8B 39.6(10)
B11B B2B C7B C8B -104.0(10)
B1B B2B C7B B11B 103.2(10)
B6B B2B C7B B11B 40.0(9)
B3B B2B C7B B11B 143.6(10)
B1B B2B C7B B3B -40.4(10)
B6B B2B C7B B3B -103.6(11)
B11B B2B C7B B3B -143.6(10)
B1B B2B C7B Fe11 75.6(12)
B6B B2B C7B Fe11 12.5(15)
B3B B2B C7B Fe11 116.1(11)
B11B B2B C7B Fe11 -27.5(10)
B4B B3B C7B C8B -35.7(9)
B2B B3B C7B C8B -138.2(10)
B1B B3B C7B C8B -98.7(11)
B4B B3B C7B B2B 102.6(11)
C8B B3B C7B B2B 138.2(10)
B1B B3B C7B B2B 39.6(10)
B4B B3B C7B B11B 66.5(13)
C8B B3B C7B B11B 102.2(11)
B2B B3B C7B B11B -36.1(10)
B1B B3B C7B B11B 3.5(14)
B4B B3B C7B Fe11 -13.9(14)
C8B B3B C7B Fe11 21.8(9)
B2B B3B C7B Fe11 -116.5(11)
B1B B3B C7B Fe11 -76.9(13)
C8A Fe11 C7B C8B -147.5(6)
C7A Fe11 C7B C8B -101.5(6)
B9A Fe11 C7B C8B 178.8(7)
B11B Fe11 C7B C8B 127.2(8)
B11A Fe11 C7B C8B -63.2(8)
B9B Fe11 C7B C8B 37.3(6)
B10B Fe11 C7B C8B 86.5(6)
C8B Fe11 C7B B2B -100.7(12)
C8A Fe11 C7B B2B 111.9(11)
C7A Fe11 C7B B2B 157.9(11)
B9A Fe11 C7B B2B 78.2(12)
B11B Fe11 C7B B2B 26.5(10)
B11A Fe11 C7B B2B -163.8(10)
B9B Fe11 C7B B2B -63.3(11)
B10B Fe11 C7B B2B -14.1(11)
C8B Fe11 C7B B11B -127.2(8)
C8A Fe11 C7B B11B 85.4(7)
C7A Fe11 C7B B11B 131.3(6)
B9A Fe11 C7B B11B 51.7(9)
B11A Fe11 C7B B11B 169.7(6)
B9B Fe11 C7B B11B -89.8(7)
B10B Fe11 C7B B11B -40.7(6)
C8B Fe11 C7B B3B -21.0(9)
C8A Fe11 C7B B3B -168.5(10)
C7A Fe11 C7B B3B -122.5(10)
B9A Fe11 C7B B3B 157.8(9)
B11B Fe11 C7B B3B 106.2(12)
B11A Fe11 C7B B3B -84.2(11)
B9B Fe11 C7B B3B 16.3(10)
B10B Fe11 C7B B3B 65.5(10)
B2B C7B C8B B9B 67.7(12)
B11B C7B C8B B9B -1.4(12)
B3B C7B C8B B9B 107.0(10)
Fe11 C7B C8B B9B -54.0(8)
B2B C7B C8B B4B -1.6(13)
B11B C7B C8B B4B -70.7(11)
B3B C7B C8B B4B 37.7(9)
Fe11 C7B C8B B4B -123.2(8)
B2B C7B C8B B3B -39.4(9)
B11B C7B C8B B3B -108.4(10)
Fe11 C7B C8B B3B -161.0(8)
B2B C7B C8B Fe11 121.6(9)
B11B C7B C8B Fe11 52.6(7)
B3B C7B C8B Fe11 161.0(8)
B3B B4B C8B C7B -37.9(9)
B1B B4B C8B C7B 3.3(12)
B5B B4B C8B C7B 65.5(12)
B9B B4B C8B C7B 104.3(10)
B3B B4B C8B B9B -142.2(10)
B1B B4B C8B B9B -101.0(10)
B5B B4B C8B B9B -38.8(9)
B1B B4B C8B B3B 41.3(9)
B5B B4B C8B B3B 103.5(11)
B9B B4B C8B B3B 142.2(10)
B3B B4B C8B Fe11 -111.6(11)
B1B B4B C8B Fe11 -70.4(13)
B5B B4B C8B Fe11 -8.2(15)
B9B B4B C8B Fe11 30.6(10)
B4B B3B C8B C7B 138.4(10)
B2B B3B C8B C7B 35.6(9)
B1B B3B C8B C7B 97.3(10)
C7B B3B C8B B9B -101.0(11)
B4B B3B C8B B9B 37.3(10)
B2B B3B C8B B9B -65.4(12)
B1B B3B C8B B9B -3.8(13)
C7B B3B C8B B4B -138.4(10)
B2B B3B C8B B4B -102.7(10)
B1B B3B C8B B4B -41.1(9)
C7B B3B C8B Fe11 -20.9(9)
B4B B3B C8B Fe11 117.5(10)
B2B B3B C8B Fe11 14.7(13)
B1B B3B C8B Fe11 76.4(12)
C8A Fe11 C8B C7B 47.9(9)
C7A Fe11 C8B C7B 83.9(6)
B11B Fe11 C8B C7B -37.0(7)
B11A Fe11 C8B C7B 131.3(7)
B9B Fe11 C8B C7B -125.8(9)
B10A Fe11 C8B C7B 171.2(7)
B10B Fe11 C8B C7B -86.7(7)
C7B Fe11 C8B B9B 125.8(9)
C8A Fe11 C8B B9B 173.7(7)
C7A Fe11 C8B B9B -150.3(6)
B11B Fe11 C8B B9B 88.8(7)
B11A Fe11 C8B B9B -102.8(7)
B10A Fe11 C8B B9B -63.0(8)
B10B Fe11 C8B B9B 39.1(7)
C7B Fe11 C8B B4B 96.3(12)
C8A Fe11 C8B B4B 144.2(10)
C7A Fe11 C8B B4B -179.8(11)
B11B Fe11 C8B B4B 59.3(11)
B11A Fe11 C8B B4B -132.3(11)
B9B Fe11 C8B B4B -29.5(10)
B10A Fe11 C8B B4B -92.5(12)
B10B Fe11 C8B B4B 9.6(11)
C7B Fe11 C8B B3B 20.0(9)
C8A Fe11 C8B B3B 67.9(11)
C7A Fe11 C8B B3B 103.9(9)
B11B Fe11 C8B B3B -17.0(9)
B11A Fe11 C8B B3B 151.3(9)
B9B Fe11 C8B B3B -105.8(11)
B10A Fe11 C8B B3B -168.8(8)
B10B Fe11 C8B B3B -66.7(9)
C7B C8B B9B N11 168.3(14)
B4B C8B B9B N11 -89.5(16)
B3B C8B B9B N11 -125.3(16)
Fe11 C8B B9B N11 116.1(15)
C7B C8B B9B B10B 0.0(12)
B4B C8B B9B B10B 102.2(10)
B3B C8B B9B B10B 66.4(12)
Fe11 C8B B9B B10B -52.2(7)
C7B C8B B9B B5B -63.5(11)
B4B C8B B9B B5B 38.7(9)
B3B C8B B9B B5B 2.9(13)
Fe11 C8B B9B B5B -115.7(8)
C7B C8B B9B B4B -102.2(10)
B3B C8B B9B B4B -35.7(10)
Fe11 C8B B9B B4B -154.3(8)
C7B C8B B9B S11' 155.1(12)
B4B C8B B9B S11' -102.8(13)
B3B C8B B9B S11' -138.5(13)
Fe11 C8B B9B S11' 102.9(12)
C7B C8B B9B Fe11 52.2(7)
B4B C8B B9B Fe11 154.3(8)
B3B C8B B9B Fe11 118.6(10)
B6B B5B B9B N11 -158.2(14)
B1B B5B B9B N11 138.1(15)
B4B B5B B9B N11 101.0(15)
B10B B5B B9B N11 -120.7(15)
B6B B5B B9B C8B 62.9(11)
B1B B5B B9B C8B -0.9(12)
B4B B5B B9B C8B -38.0(9)
B10B B5B B9B C8B 100.4(10)
B6B B5B B9B B10B -37.5(9)
B1B B5B B9B B10B -101.2(10)
B4B B5B B9B B10B -138.3(10)
B6B B5B B9B B4B 100.8(11)
B1B B5B B9B B4B 37.1(9)
B10B B5B B9B B4B 138.3(10)
B6B B5B B9B S11' -156.1(12)
B1B B5B B9B S11' 140.2(12)
B4B B5B B9B S11' 103.1(14)
B10B B5B B9B S11' -118.6(13)
B6B B5B B9B Fe11 -3.9(13)
B1B B5B B9B Fe11 -67.6(11)
B4B B5B B9B Fe11 -104.7(10)
B10B B5B B9B Fe11 33.6(8)
C8B B4B B9B N11 123.4(14)
B3B B4B B9B N11 158.0(14)
B1B B4B B9B N11 -138.0(14)
B5B B4B B9B N11 -101.4(14)
B3B B4B B9B C8B 34.5(9)
B1B B4B B9B C8B 98.6(11)
B5B B4B B9B C8B 135.1(10)
C8B B4B B9B B10B -97.2(10)
B3B B4B B9B B10B -62.7(12)
B1B B4B B9B B10B 1.4(13)
B5B B4B B9B B10B 37.9(9)
C8B B4B B9B B5B -135.1(10)
B3B B4B B9B B5B -100.6(11)
B1B B4B B9B B5B -36.5(9)
C8B B4B B9B S11' 111.8(13)
B3B B4B B9B S11' 146.4(12)
B1B B4B B9B S11' -149.6(12)
B5B B4B B9B S11' -113.0(13)
C8B B4B B9B Fe11 -25.5(8)
B3B B4B B9B Fe11 9.1(13)
B1B B4B B9B Fe11 73.1(11)
B5B B4B B9B Fe11 109.7(9)
C7B Fe11 B9B N11 -155.8(17)
C8B Fe11 B9B N11 -118.7(18)
C7A Fe11 B9B N11 -71.1(18)
B9A Fe11 B9B N11 59.8(18)
B11B Fe11 B9B N11 155.2(16)
B11A Fe11 B9B N11 -33.5(17)
B10A Fe11 B9B N11 16.9(17)
B10B Fe11 B9B N11 117.6(18)
C7B Fe11 B9B C8B -37.1(7)
C7A Fe11 B9B C8B 47.7(10)
B9A Fe11 B9B C8B 178.6(7)
B11B Fe11 B9B C8B -86.0(7)
B11A Fe11 B9B C8B 85.2(7)
B10A Fe11 B9B C8B 135.7(7)
B10B Fe11 B9B C8B -123.7(9)
C7B Fe11 B9B B10B 86.6(7)
C8B Fe11 B9B B10B 123.7(9)
C7A Fe11 B9B B10B 171.4(7)
B9A Fe11 B9B B10B -57.7(9)
B11B Fe11 B9B B10B 37.7(7)
B11A Fe11 B9B B10B -151.1(7)
B10A Fe11 B9B B10B -100.6(7)
C7B Fe11 B9B B5B 54.6(9)
C8B Fe11 B9B B5B 91.7(11)
C7A Fe11 B9B B5B 139.3(8)
B9A Fe11 B9B B5B -89.8(10)
B11B Fe11 B9B B5B 5.6(9)
B11A Fe11 B9B B5B 176.9(9)
B10A Fe11 B9B B5B -132.7(9)
B10B Fe11 B9B B5B -32.0(9)
C7B Fe11 B9B B4B -13.0(9)
C8B Fe11 B9B B4B 24.1(8)
C7A Fe11 B9B B4B 71.7(11)
B9A Fe11 B9B B4B -157.4(8)
B11B Fe11 B9B B4B -62.0(9)
B11A Fe11 B9B B4B 109.3(9)
B10A Fe11 B9B B4B 159.7(9)
B10B Fe11 B9B B4B -99.6(10)
C7B Fe11 B9B S11' -151.1(11)
C8B Fe11 B9B S11' -114.1(12)
C7A Fe11 B9B S11' -66.4(13)
B9A Fe11 B9B S11' 64.5(12)
B11B Fe11 B9B S11' 159.9(11)
B11A Fe11 B9B S11' -28.9(11)
B10A Fe11 B9B S11' 21.6(11)
B10B Fe11 B9B S11' 122.2(12)
N11 B9B B10B B11B -167.3(14)
C8B B9B B10B B11B 1.3(12)
B5B B9B B10B B11B 98.9(10)
B4B B9B B10B B11B 61.9(11)
S11' B9B B10B B11B -151.6(13)
Fe11 B9B B10B B11B -49.1(7)
N11 B9B B10B B6B 130.2(14)
C8B B9B B10B B6B -61.2(11)
B5B B9B B10B B6B 36.4(9)
B4B B9B B10B B6B -0.6(12)
S11' B9B B10B B6B 145.9(13)
Fe11 B9B B10B B6B -111.6(8)
N11 B9B B10B B5B 93.7(15)
C8B B9B B10B B5B -97.6(10)
B4B B9B B10B B5B -37.0(9)
S11' B9B B10B B5B 109.5(15)
Fe11 B9B B10B B5B -148.0(8)
N11 B9B B10B Fe11 -118.3(15)
C8B B9B B10B Fe11 50.4(7)
B5B B9B B10B Fe11 148.0(8)
B4B B9B B10B Fe11 111.0(9)
S11' B9B B10B Fe11 -102.5(13)
B2B B6B B10B B9B 62.9(12)
B5B B6B B10B B9B -36.9(9)
B1B B6B B10B B9B -0.4(12)
B11B B6B B10B B9B 100.8(10)
B2B B6B B10B B11B -37.9(9)
B5B B6B B10B B11B -137.7(10)
B1B B6B B10B B11B -101.2(10)
B2B B6B B10B B5B 99.8(11)
B1B B6B B10B B5B 36.4(9)
B11B B6B B10B B5B 137.7(10)
B2B B6B B10B Fe11 -7.2(12)
B5B B6B B10B Fe11 -107.0(9)
B1B B6B B10B Fe11 -70.5(11)
B11B B6B B10B Fe11 30.7(8)
B6B B5B B10B B9B 138.3(10)
B1B B5B B10B B9B 101.9(10)
B4B B5B B10B B9B 38.0(10)
B6B B5B B10B B11B 37.1(8)
B1B B5B B10B B11B 0.7(12)
B4B B5B B10B B11B -63.1(12)
B9B B5B B10B B11B -101.1(10)
B1B B5B B10B B6B -36.4(9)
B4B B5B B10B B6B -100.3(11)
B9B B5B B10B B6B -138.3(10)
B6B B5B B10B Fe11 105.6(9)
B1B B5B B10B Fe11 69.2(11)
B4B B5B B10B Fe11 5.4(13)
B9B B5B B10B Fe11 -32.6(8)
C7B Fe11 B10B B9B -86.4(7)
C8B Fe11 B10B B9B -38.5(7)
C8A Fe11 B10B B9B -179.0(6)
B9A Fe11 B10B B9B 139.5(7)
B11B Fe11 B10B B9B -126.6(9)
B11A Fe11 B10B B9B 50.1(10)
B10A Fe11 B10B B9B 90.2(7)
C7B Fe11 B10B B11B 40.2(7)
C8B Fe11 B10B B11B 88.1(7)
C8A Fe11 B10B B11B -52.3(8)
B9A Fe11 B10B B11B -93.9(7)
B11A Fe11 B10B B11B 176.7(8)
B9B Fe11 B10B B11B 126.6(9)
B10A Fe11 B10B B11B -143.2(6)
C7B Fe11 B10B B6B 10.9(8)
C8B Fe11 B10B B6B 58.8(8)
C8A Fe11 B10B B6B -81.6(10)
B9A Fe11 B10B B6B -123.2(8)
B11B Fe11 B10B B6B -29.3(8)
B11A Fe11 B10B B6B 147.4(8)
B9B Fe11 B10B B6B 97.3(10)
B10A Fe11 B10B B6B -172.5(8)
C7B Fe11 B10B B5B -55.6(9)
C8B Fe11 B10B B5B -7.6(9)
C8A Fe11 B10B B5B -148.1(8)
B9A Fe11 B10B B5B 170.4(9)
B11B Fe11 B10B B5B -95.8(10)
B11A Fe11 B10B B5B 80.9(12)
B9B Fe11 B10B B5B 30.9(8)
B10A Fe11 B10B B5B 121.0(9)
C8B C7B B11B B6B 65.3(11)
B2B C7B B11B B6B -39.1(9)
B3B C7B B11B B6B -3.6(13)
Fe11 C7B B11B B6B 117.2(8)
C8B C7B B11B B10B 2.2(12)
B2B C7B B11B B10B -102.3(10)
B3B C7B B11B B10B -66.8(12)
Fe11 C7B B11B B10B 54.1(7)
C8B C7B B11B B2B 104.5(10)
B3B C7B B11B B2B 35.5(11)
Fe11 C7B B11B B2B 156.4(9)
C8B C7B B11B Fe11 -51.9(7)
B2B C7B B11B Fe11 -156.4(9)
B3B C7B B11B Fe11 -120.8(10)
B2B B6B B11B C7B 38.6(9)
B5B B6B B11B C7B -61.4(11)
B1B B6B B11B C7B 2.2(12)
B10B B6B B11B C7B -99.5(10)
B2B B6B B11B B10B 138.2(10)
B5B B6B B11B B10B 38.1(9)
B1B B6B B11B B10B 101.7(11)
B5B B6B B11B B2B -100.1(11)
B1B B6B B11B B2B -36.4(10)
B10B B6B B11B B2B -138.2(10)
B2B B6B B11B Fe11 105.3(10)
B5B B6B B11B Fe11 5.3(13)
B1B B6B B11B Fe11 68.9(12)
B10B B6B B11B Fe11 -32.8(8)
B9B B10B B11B C7B -2.1(11)
B6B B10B B11B C7B 97.4(9)
B5B B10B B11B C7B 60.6(10)
Fe11 B10B B11B C7B -51.9(7)
B9B B10B B11B B6B -99.5(10)
B5B B10B B11B B6B -36.8(8)
Fe11 B10B B11B B6B -149.3(8)
B9B B10B B11B B2B -62.6(12)
B6B B10B B11B B2B 36.9(9)
B5B B10B B11B B2B 0.1(12)
Fe11 B10B B11B B2B -112.4(9)
B9B B10B B11B Fe11 49.8(7)
B6B B10B B11B Fe11 149.3(8)
B5B B10B B11B Fe11 112.5(8)
B1B B2B B11B C7B -97.2(12)
B6B B2B B11B C7B -134.2(11)
B3B B2B B11B C7B -32.8(9)
C7B B2B B11B B6B 134.2(11)
B1B B2B B11B B6B 37.0(10)
B3B B2B B11B B6B 101.4(11)
C7B B2B B11B B10B 96.3(10)
B1B B2B B11B B10B -0.9(14)
B6B B2B B11B B10B -37.9(9)
B3B B2B B11B B10B 63.5(12)
C7B B2B B11B Fe11 23.7(8)
B1B B2B B11B Fe11 -73.5(12)
B6B B2B B11B Fe11 -110.5(10)
B3B B2B B11B Fe11 -9.1(13)
C8B Fe11 B11B C7B 36.2(6)
C8A Fe11 B11B C7B -98.0(6)
C7A Fe11 B11B C7B -61.6(8)
B9A Fe11 B11B C7B -145.6(6)
B11A Fe11 B11B C7B -48(3)
B9B Fe11 B11B C7B 84.3(7)
B10A Fe11 B11B C7B -177.3(7)
B10B Fe11 B11B C7B 121.6(9)
C7B Fe11 B11B B6B -90.5(10)
C8B Fe11 B11B B6B -54.3(9)
C8A Fe11 B11B B6B 171.5(9)
C7A Fe11 B11B B6B -152.1(8)
B9A Fe11 B11B B6B 123.9(9)
B11A Fe11 B11B B6B -139(2)
B9B Fe11 B11B B6B -6.2(9)
B10A Fe11 B11B B6B 92.2(11)
B10B Fe11 B11B B6B 31.1(8)
C7B Fe11 B11B B10B -121.6(9)
C8B Fe11 B11B B10B -85.4(7)
C8A Fe11 B11B B10B 140.5(6)
C7A Fe11 B11B B10B 176.8(6)
B9A Fe11 B11B B10B 92.8(7)
B11A Fe11 B11B B10B -170(2)
B9B Fe11 B11B B10B -37.2(6)
B10A Fe11 B11B B10B 61.1(9)
C7B Fe11 B11B B2B -22.4(8)
C8B Fe11 B11B B2B 13.8(9)
C8A Fe11 B11B B2B -120.4(9)
C7A Fe11 B11B B2B -84.0(10)
B9A Fe11 B11B B2B -168.1(9)
B11A Fe11 B11B B2B -71(3)
B9B Fe11 B11B B2B 61.9(9)
B10A Fe11 B11B B2B 160.3(8)
B10B Fe11 B11B B2B 99.2(10)
N11 B9B S11' C16' -32(8)
C8B B9B S11' C16' 94(3)
B10B B9B S11' C16' -117(3)
B5B B9B S11' C16' -41(4)
B4B B9B S11' C16' 27(3)
Fe11 B9B S11' C16' 165(3)
N11 B9B S11' C14' 70(8)
C8B B9B S11' C14' -164(3)
B10B B9B S11' C14' -15(3)
B5B B9B S11' C14' 61(3)
B4B B9B S11' C14' 129(3)
Fe11 B9B S11' C14' -92(3)
N11 B9B S11' C15' -47(7)
C8B B9B S11' C15' 79.0(14)
B10B B9B S11' C15' -131.8(12)
B5B B9B S11' C15' -55.7(15)
B4B B9B S11' C15' 12.6(15)
Fe11 B9B S11' C15' 150.8(8)
C14' S11' C15' C16' 14(10)
B9B S11' C15' C16' 120(9)
C14' S11' C16' C15' -167(9)
B9B S11' C16' C15' -63(9)
C8B B9B N11 C13 82(3)
B10B B9B N11 C13 -112(2)
B5B B9B N11 C13 -44(3)
B4B B9B N11 C13 19(3)
S11' B9B N11 C13 144(9)
Fe11 B9B N11 C13 163.5(18)
C8B B9B N11 C11 -164.3(17)
B10B B9B N11 C11 2(2)
B5B B9B N11 C11 69(2)
B4B B9B N11 C11 132.4(18)
S11' B9B N11 C11 -102(8)
Fe11 B9B N11 C11 -83(2)
C8B B9B N11 C12 -44(3)
B10B B9B N11 C12 122(2)
B5B B9B N11 C12 -170.6(17)
B4B B9B N11 C12 -107.6(19)
S11' B9B N11 C12 18(6)
Fe11 B9B N11 C12 37(3)
B4C B1C B2C B3C -38.1(9)
B6C B1C B2C B3C -137.4(10)
B5C B1C B2C B3C -100.4(10)
B4C B1C B2C B6C 99.3(10)
B3C B1C B2C B6C 137.4(10)
B5C B1C B2C B6C 37.0(9)
B4C B1C B2C B11C 61.6(11)
B3C B1C B2C B11C 99.7(10)
B6C B1C B2C B11C -37.7(9)
B5C B1C B2C B11C -0.7(12)
B4C B1C B2C B10C -1.9(12)
B3C B1C B2C B10C 36.2(9)
B6C B1C B2C B10C -101.2(10)
B5C B1C B2C B10C -64.2(11)
B4C B1C B3C B2C 137.4(9)
B6C B1C B3C B2C 37.7(9)
B5C B1C B3C B2C 100.4(10)
B6C B1C B3C B4C -99.6(10)
B2C B1C B3C B4C -137.4(9)
B5C B1C B3C B4C -37.0(9)
B4C B1C B3C B9C 37.2(9)
B6C B1C B3C B9C -62.5(12)
B2C B1C B3C B9C -100.2(10)
B5C B1C B3C B9C 0.2(12)
B4C B1C B3C B10C 100.8(10)
B6C B1C B3C B10C 1.1(13)
B2C B1C B3C B10C -36.6(9)
B5C B1C B3C B10C 63.8(12)
B6C B2C B3C B1C -37.9(9)
B11C B2C B3C B1C -102.1(10)
B10C B2C B3C B1C -140.2(9)
B6C B2C B3C B4C 0.0(12)
B11C B2C B3C B4C -64.2(11)
B1C B2C B3C B4C 37.9(9)
B10C B2C B3C B4C -102.3(10)
B6C B2C B3C B9C 64.7(11)
B11C B2C B3C B9C 0.6(12)
B1C B2C B3C B9C 102.6(10)
B10C B2C B3C B9C -37.5(8)
B6C B2C B3C B10C 102.3(9)
B11C B2C B3C B10C 38.1(8)
B1C B2C B3C B10C 140.2(9)
B3C B1C B4C C8C -97.0(9)
B6C B1C B4C C8C 3.8(12)
B2C B1C B4C C8C -59.1(11)
B5C B1C B4C C8C 41.0(8)
B3C B1C B4C B5C -138.0(10)
B6C B1C B4C B5C -37.2(8)
B2C B1C B4C B5C -100.1(10)
B6C B1C B4C B3C 100.8(10)
B2C B1C B4C B3C 37.9(8)
B5C B1C B4C B3C 138.0(10)
B3C B1C B4C B9C -36.0(9)
B6C B1C B4C B9C 64.7(11)
B2C B1C B4C B9C 1.9(12)
B5C B1C B4C B9C 102.0(10)
B1C B3C B4C C8C 101.3(10)
B2C B3C B4C C8C 63.2(11)
B9C B3C B4C C8C -38.2(8)
B10C B3C B4C C8C -1.4(12)
B1C B3C B4C B5C 38.1(9)
B2C B3C B4C B5C -0.1(13)
B9C B3C B4C B5C -101.4(10)
B10C B3C B4C B5C -64.6(12)
B2C B3C B4C B1C -38.2(9)
B9C B3C B4C B1C -139.5(9)
B10C B3C B4C B1C -102.7(10)
B1C B3C B4C B9C 139.5(9)
B2C B3C B4C B9C 101.3(10)
B10C B3C B4C B9C 36.8(9)
C8C B4C B5C C7C -35.1(8)
B1C B4C B5C C7C 98.6(9)
B3C B4C B5C C7C 61.0(11)
B9C B4C B5C C7C -2.1(12)
B1C B4C B5C C8C 133.8(9)
B3C B4C B5C C8C 96.1(10)
B9C B4C B5C C8C 33.0(9)
C8C B4C B5C B6C -96.0(9)
B1C B4C B5C B6C 37.8(9)
B3C B4C B5C B6C 0.1(13)
B9C B4C B5C B6C -62.9(12)
C8C B4C B5C B1C -133.8(9)
B3C B4C B5C B1C -37.6(9)
B9C B4C B5C B1C -100.7(10)
B4C B1C B5C C7C -97.7(9)
B3C B1C B5C C7C -60.2(11)
B6C B1C B5C C7C 40.0(8)
B2C B1C B5C C7C 2.8(11)
B4C B1C B5C C8C -39.6(8)
B3C B1C B5C C8C -2.1(11)
B6C B1C B5C C8C 98.1(9)
B2C B1C B5C C8C 60.9(11)
B3C B1C B5C B4C 37.5(9)
B6C B1C B5C B4C 137.7(9)
B2C B1C B5C B4C 100.6(10)
B4C B1C B5C B6C -137.7(9)
B3C B1C B5C B6C -100.2(10)
B2C B1C B5C B6C -37.1(8)
C8C B5C B6C C7C 34.1(8)
B4C B5C B6C C7C 95.3(10)
B1C B5C B6C C7C 133.1(9)
C7C B5C B6C B2C -95.5(9)
C8C B5C B6C B2C -61.4(11)
B4C B5C B6C B2C -0.2(12)
B1C B5C B6C B2C 37.6(9)
C7C B5C B6C B1C -133.1(9)
C8C B5C B6C B1C -99.0(9)
B4C B5C B6C B1C -37.7(9)
C7C B5C B6C B11C -32.2(8)
C8C B5C B6C B11C 1.9(12)
B4C B5C B6C B11C 63.1(12)
B1C B5C B6C B11C 100.9(10)
B3C B2C B6C C7C -61.9(11)
B11C B2C B6C C7C 38.8(8)
B1C B2C B6C C7C -99.7(10)
B10C B2C B6C C7C 2.2(11)
B3C B2C B6C B5C 0.1(12)
B11C B2C B6C B5C 100.8(10)
B1C B2C B6C B5C -37.7(9)
B10C B2C B6C B5C 64.1(11)
B3C B2C B6C B1C 37.8(9)
B11C B2C B6C B1C 138.5(10)
B10C B2C B6C B1C 101.8(10)
B3C B2C B6C B11C -100.7(9)
B1C B2C B6C B11C -138.5(10)
B10C B2C B6C B11C -36.7(8)
B4C B1C B6C C7C -3.6(11)
B3C B1C B6C C7C 59.8(11)
B2C B1C B6C C7C 97.5(9)
B5C B1C B6C C7C -40.6(8)
B4C B1C B6C B5C 37.1(8)
B3C B1C B6C B5C 100.4(10)
B2C B1C B6C B5C 138.2(9)
B4C B1C B6C B2C -101.1(10)
B3C B1C B6C B2C -37.8(9)
B5C B1C B6C B2C -138.2(9)
B4C B1C B6C B11C -64.1(11)
B3C B1C B6C B11C -0.7(13)
B2C B1C B6C B11C 37.0(9)
B5C B1C B6C B11C -101.1(10)
B5C B6C C7C C8C -39.0(8)
B2C B6C C7C C8C 64.5(11)
B1C B6C C7C C8C 2.2(12)
B11C B6C C7C C8C 104.3(9)
B5C B6C C7C B11C -143.3(9)
B2C B6C C7C B11C -39.8(8)
B1C B6C C7C B11C -102.2(9)
B2C B6C C7C B5C 103.5(9)
B1C B6C C7C B5C 41.1(8)
B11C B6C C7C B5C 143.3(9)
B5C B6C C7C Fe21 -116.2(10)
B2C B6C C7C Fe21 -12.8(12)
B1C B6C C7C Fe21 -75.1(11)
B11C B6C C7C Fe21 27.0(8)
B4C B5C C7C C8C 36.3(8)
B6C B5C C7C C8C 139.1(9)
B1C B5C C7C C8C 98.3(9)
C8C B5C C7C B11C -102.6(9)
B4C B5C C7C B11C -66.3(11)
B6C B5C C7C B11C 36.5(9)
B1C B5C C7C B11C -4.3(12)
C8C B5C C7C B6C -139.1(9)
B4C B5C C7C B6C -102.8(10)
B1C B5C C7C B6C -40.8(9)
C8C B5C C7C Fe21 -22.1(8)
B4C B5C C7C Fe21 14.2(13)
B6C B5C C7C Fe21 116.9(10)
B1C B5C C7C Fe21 76.2(11)
C8D Fe21 C7C C8C 148.3(6)
C7D Fe21 C7C C8C 102.2(6)
B9D Fe21 C7C C8C -178.4(7)
B11C Fe21 C7C C8C -127.4(8)
B11D Fe21 C7C C8C 63.8(7)
B9C Fe21 C7C C8C -37.6(6)
B10C Fe21 C7C C8C -86.9(6)
C8D Fe21 C7C B11C -84.3(6)
C8C Fe21 C7C B11C 127.4(8)
C7D Fe21 C7C B11C -130.4(6)
B9D Fe21 C7C B11C -51.0(9)
B11D Fe21 C7C B11C -168.8(6)
B9C Fe21 C7C B11C 89.8(6)
B10C Fe21 C7C B11C 40.5(6)
C8D Fe21 C7C B6C -110.4(9)
C8C Fe21 C7C B6C 101.3(11)
C7D Fe21 C7C B6C -156.5(9)
B9D Fe21 C7C B6C -77.1(11)
B11C Fe21 C7C B6C -26.1(9)
B11D Fe21 C7C B6C 165.1(8)
B9C Fe21 C7C B6C 63.7(9)
B10C Fe21 C7C B6C 14.4(9)
C8D Fe21 C7C B5C 169.6(9)
C8C Fe21 C7C B5C 21.3(8)
C7D Fe21 C7C B5C 123.5(9)
B9D Fe21 C7C B5C -157.1(9)
B11C Fe21 C7C B5C -106.1(11)
B11D Fe21 C7C B5C 85.1(10)
B9C Fe21 C7C B5C -16.3(9)
B10C Fe21 C7C B5C -65.6(9)
B11C C7C C8C B9C 1.4(12)
B6C C7C C8C B9C -68.2(11)
B5C C7C C8C B9C -106.9(10)
Fe21 C7C C8C B9C 53.9(8)
B11C C7C C8C B4C 69.8(11)
B6C C7C C8C B4C 0.2(12)
B5C C7C C8C B4C -38.5(8)
Fe21 C7C C8C B4C 122.3(8)
B11C C7C C8C B5C 108.3(10)
B6C C7C C8C B5C 38.7(8)
Fe21 C7C C8C B5C 160.8(7)
B11C C7C C8C Fe21 -52.5(7)
B6C C7C C8C Fe21 -122.1(8)
B5C C7C C8C Fe21 -160.8(7)
B5C B4C C8C C7C 38.7(8)
B1C B4C C8C C7C -2.6(11)
B3C B4C C8C C7C -64.9(11)
B9C B4C C8C C7C -103.8(9)
B5C B4C C8C B9C 142.5(9)
B1C B4C C8C B9C 101.3(10)
B3C B4C C8C B9C 38.9(8)
B1C B4C C8C B5C -41.2(8)
B3C B4C C8C B5C -103.6(10)
B9C B4C C8C B5C -142.5(9)
B5C B4C C8C Fe21 112.6(10)
B1C B4C C8C Fe21 71.4(11)
B3C B4C C8C Fe21 9.0(13)
B9C B4C C8C Fe21 -29.9(9)
B4C B5C C8C C7C -137.7(9)
B6C B5C C8C C7C -35.2(8)
B1C B5C C8C C7C -97.4(9)
C7C B5C C8C B9C 100.9(10)
B4C B5C C8C B9C -36.7(9)
B6C B5C C8C B9C 65.8(11)
B1C B5C C8C B9C 3.5(12)
C7C B5C C8C B4C 137.7(9)
B6C B5C C8C B4C 102.5(10)
B1C B5C C8C B4C 40.3(8)
C7C B5C C8C Fe21 21.3(8)
B4C B5C C8C Fe21 -116.4(10)
B6C B5C C8C Fe21 -13.9(12)
B1C B5C C8C Fe21 -76.1(11)
C8D Fe21 C8C C7C -46.9(8)
C7D Fe21 C8C C7C -83.0(6)
B11C Fe21 C8C C7C 36.6(6)
B11D Fe21 C8C C7C -130.7(6)
B9C Fe21 C8C C7C 125.6(8)
B10C Fe21 C8C C7C 86.6(6)
B10D Fe21 C8C C7C -170.4(6)
C7C Fe21 C8C B9C -125.6(8)
C8D Fe21 C8C B9C -172.5(7)
C7D Fe21 C8C B9C 151.4(6)
B11C Fe21 C8C B9C -89.0(7)
B11D Fe21 C8C B9C 103.8(7)
B10C Fe21 C8C B9C -39.0(6)
B10D Fe21 C8C B9C 64.1(8)
C7C Fe21 C8C B4C -96.9(11)
C8D Fe21 C8C B4C -143.7(9)
C7D Fe21 C8C B4C -179.9(9)
B11C Fe21 C8C B4C -60.2(10)
B11D Fe21 C8C B4C 132.5(10)
B9C Fe21 C8C B4C 28.7(9)
B10C Fe21 C8C B4C -10.3(9)
B10D Fe21 C8C B4C 92.8(10)
C7C Fe21 C8C B5C -20.4(8)
C8D Fe21 C8C B5C -67.3(11)
C7D Fe21 C8C B5C -103.4(9)
B11C Fe21 C8C B5C 16.2(9)
B11D Fe21 C8C B5C -151.0(9)
B9C Fe21 C8C B5C 105.2(11)
B10C Fe21 C8C B5C 66.2(9)
B10D Fe21 C8C B5C 169.2(8)
C7C C8C B9C N21 -170.7(13)
B4C C8C B9C N21 87.2(15)
B5C C8C B9C N21 122.7(14)
Fe21 C8C B9C N21 -118.3(14)
C7C C8C B9C B10C -0.4(12)
B4C C8C B9C B10C -102.4(10)
B5C C8C B9C B10C -66.9(12)
Fe21 C8C B9C B10C 52.1(7)
C7C C8C B9C B3C 63.2(11)
B4C C8C B9C B3C -38.9(9)
B5C C8C B9C B3C -3.4(12)
Fe21 C8C B9C B3C 115.6(8)
C7C C8C B9C B4C 102.1(10)
B5C C8C B9C B4C 35.5(9)
Fe21 C8C B9C B4C 154.5(8)
C7C C8C B9C S21' -151.0(9)
B4C C8C B9C S21' 106.9(11)
B5C C8C B9C S21' 142.4(9)
Fe21 C8C B9C S21' -98.6(9)
C7C C8C B9C Fe21 -52.4(7)
B4C C8C B9C Fe21 -154.5(8)
B5C C8C B9C Fe21 -119.0(8)
B1C B3C B9C N21 -136.3(11)
B2C B3C B9C N21 159.6(10)
B4C B3C B9C N21 -99.7(11)
B10C B3C B9C N21 121.4(11)
B1C B3C B9C C8C 1.8(12)
B2C B3C B9C C8C -62.3(11)
B4C B3C B9C C8C 38.4(8)
B10C B3C B9C C8C -100.5(9)
B1C B3C B9C B10C 102.4(10)
B2C B3C B9C B10C 38.2(8)
B4C B3C B9C B10C 138.9(9)
B1C B3C B9C B4C -36.5(9)
B2C B3C B9C B4C -100.7(10)
B10C B3C B9C B4C -138.9(9)
B1C B3C B9C S21' -141.0(10)
B2C B3C B9C S21' 154.8(9)
B4C B3C B9C S21' -104.5(11)
B10C B3C B9C S21' 116.6(11)
B1C B3C B9C Fe21 69.1(11)
B2C B3C B9C Fe21 5.0(12)
B4C B3C B9C Fe21 105.7(9)
B10C B3C B9C Fe21 -33.2(8)
C8C B4C B9C N21 -124.6(12)
B5C B4C B9C N21 -158.6(11)
B1C B4C B9C N21 136.7(11)
B3C B4C B9C N21 100.5(11)
B5C B4C B9C C8C -34.1(9)
B1C B4C B9C C8C -98.7(10)
B3C B4C B9C C8C -135.0(9)
C8C B4C B9C B10C 97.5(10)
B5C B4C B9C B10C 63.5(12)
B1C B4C B9C B10C -1.2(12)
B3C B4C B9C B10C -37.4(9)
C8C B4C B9C B3C 135.0(9)
B5C B4C B9C B3C 100.9(10)
B1C B4C B9C B3C 36.3(9)
C8C B4C B9C S21' -108.4(10)
B5C B4C B9C S21' -142.5(10)
B1C B4C B9C S21' 152.9(9)
B3C B4C B9C S21' 116.6(11)
C8C B4C B9C Fe21 25.5(8)
B5C B4C B9C Fe21 -8.5(13)
B1C B4C B9C Fe21 -73.2(11)
B3C B4C B9C Fe21 -109.5(9)
C7C Fe21 B9C N21 155.7(12)
C8C Fe21 B9C N21 118.8(14)
C7D Fe21 B9C N21 72.3(14)
B9D Fe21 B9C N21 -59.7(14)
B11C Fe21 B9C N21 -155.8(13)
B11D Fe21 B9C N21 34.0(13)
B10C Fe21 B9C N21 -117.3(14)
B10D Fe21 B9C N21 -16.1(13)
C7C Fe21 B9C C8C 36.9(6)
C7D Fe21 B9C C8C -46.5(10)
B9D Fe21 B9C C8C -178.5(6)
B11C Fe21 B9C C8C 85.3(6)
B11D Fe21 B9C C8C -84.9(7)
B10C Fe21 B9C C8C 123.9(8)
B10D Fe21 B9C C8C -135.0(6)
C7C Fe21 B9C B10C -87.1(6)
C8C Fe21 B9C B10C -123.9(8)
C7D Fe21 B9C B10C -170.5(7)
B9D Fe21 B9C B10C 57.6(8)
B11C Fe21 B9C B10C -38.6(6)
B11D Fe21 B9C B10C 151.2(6)
B10D Fe21 B9C B10C 101.1(6)
C7C Fe21 B9C B3C -55.4(9)
C8C Fe21 B9C B3C -92.3(10)
C7D Fe21 B9C B3C -138.8(8)
B9D Fe21 B9C B3C 89.2(10)
B11C Fe21 B9C B3C -6.9(9)
B11D Fe21 B9C B3C -177.2(8)
B10C Fe21 B9C B3C 31.6(8)
B10D Fe21 B9C B3C 132.8(9)
C7C Fe21 B9C B4C 12.7(9)
C8C Fe21 B9C B4C -24.2(8)
C7D Fe21 B9C B4C -70.7(12)
B9D Fe21 B9C B4C 157.3(8)
B11C Fe21 B9C B4C 61.2(9)
B11D Fe21 B9C B4C -109.1(9)
B10C Fe21 B9C B4C 99.7(10)
B10D Fe21 B9C B4C -159.1(9)
C7C Fe21 B9C S21' 150.3(7)
C8C Fe21 B9C S21' 113.5(9)
C7D Fe21 B9C S21' 66.9(10)
B9D Fe21 B9C S21' -65.0(9)
B11C Fe21 B9C S21' -161.2(7)
B11D Fe21 B9C S21' 28.6(8)
B10C Fe21 B9C S21' -122.6(9)
B10D Fe21 B9C S21' -21.5(7)
N21 B9C B10C B11C 170.0(12)
C8C B9C B10C B11C -0.7(12)
B3C B9C B10C B11C -98.6(9)
B4C B9C B10C B11C -61.9(11)
S21' B9C B10C B11C 146.9(10)
Fe21 B9C B10C B11C 49.8(7)
N21 B9C B10C B3C -91.4(14)
C8C B9C B10C B3C 97.9(10)
B4C B9C B10C B3C 36.7(9)
S21' B9C B10C B3C -114.5(12)
Fe21 B9C B10C B3C 148.4(7)
N21 B9C B10C B2C -128.1(13)
C8C B9C B10C B2C 61.2(11)
B3C B9C B10C B2C -36.7(8)
B4C B9C B10C B2C 0.0(12)
S21' B9C B10C B2C -151.2(10)
Fe21 B9C B10C B2C 111.7(8)
N21 B9C B10C Fe21 120.2(14)
C8C B9C B10C Fe21 -50.5(7)
B3C B9C B10C Fe21 -148.4(7)
B4C B9C B10C Fe21 -111.7(9)
S21' B9C B10C Fe21 97.1(11)
B1C B3C B10C B9C -101.4(10)
B2C B3C B10C B9C -137.7(9)
B4C B3C B10C B9C -37.6(9)
B1C B3C B10C B11C -1.1(12)
B2C B3C B10C B11C -37.4(8)
B4C B3C B10C B11C 62.7(11)
B9C B3C B10C B11C 100.3(9)
B1C B3C B10C B2C 36.4(9)
B4C B3C B10C B2C 100.2(10)
B9C B3C B10C B2C 137.7(9)
B1C B3C B10C Fe21 -69.2(11)
B2C B3C B10C Fe21 -105.5(9)
B4C B3C B10C Fe21 -5.4(12)
B9C B3C B10C Fe21 32.2(8)
B3C B2C B10C B9C 37.1(8)
B6C B2C B10C B9C -62.7(11)
B11C B2C B10C B9C -99.9(9)
B1C B2C B10C B9C 1.2(12)
B3C B2C B10C B11C 137.0(9)
B6C B2C B10C B11C 37.2(8)
B1C B2C B10C B11C 101.1(10)
B6C B2C B10C B3C -99.8(10)
B11C B2C B10C B3C -137.0(9)
B1C B2C B10C B3C -35.9(9)
B3C B2C B10C Fe21 106.9(9)
B6C B2C B10C Fe21 7.0(11)
B11C B2C B10C Fe21 -30.1(7)
B1C B2C B10C Fe21 71.0(10)
C7C Fe21 B10C B9C 85.7(6)
C8D Fe21 B10C B9C 178.9(6)
C8C Fe21 B10C B9C 38.4(6)
C7D Fe21 B10C B9C 144(2)
B9D Fe21 B10C B9C -139.3(6)
B11C Fe21 B10C B9C 125.3(8)
B11D Fe21 B10C B9C -51.0(10)
B10D Fe21 B10C B9C -90.2(6)
C7C Fe21 B10C B11C -39.6(6)
C8D Fe21 B10C B11C 53.6(7)
C8C Fe21 B10C B11C -86.9(6)
C7D Fe21 B10C B11C 19(3)
B9D Fe21 B10C B11C 95.4(6)
B11D Fe21 B10C B11C -176.3(7)
B9C Fe21 B10C B11C -125.3(8)
B10D Fe21 B10C B11C 144.5(6)
C7C Fe21 B10C B3C 55.4(8)
C8D Fe21 B10C B3C 148.5(7)
C8C Fe21 B10C B3C 8.0(8)
C7D Fe21 B10C B3C 114(3)
B9D Fe21 B10C B3C -169.6(8)
B11C Fe21 B10C B3C 94.9(9)
B11D Fe21 B10C B3C -81.3(11)
B9C Fe21 B10C B3C -30.4(8)
B10D Fe21 B10C B3C -120.6(8)
C7C Fe21 B10C B2C -10.9(8)
C8D Fe21 B10C B2C 82.3(9)
C8C Fe21 B10C B2C -58.2(8)
C7D Fe21 B10C B2C 48(3)
B9D Fe21 B10C B2C 124.1(8)
B11C Fe21 B10C B2C 28.7(7)
B11D Fe21 B10C B2C -147.5(8)
B9C Fe21 B10C B2C -96.6(9)
B10D Fe21 B10C B2C 173.2(8)
C8C C7C B11C B2C -65.3(10)
B6C C7C B11C B2C 39.7(8)
B5C C7C B11C B2C 3.8(11)
Fe21 C7C B11C B2C -117.3(8)
C8C C7C B11C B10C -1.8(11)
B6C C7C B11C B10C 103.1(9)
B5C C7C B11C B10C 67.3(11)
Fe21 C7C B11C B10C -53.8(7)
C8C C7C B11C B6C -104.9(10)
B5C C7C B11C B6C -35.8(9)
Fe21 C7C B11C B6C -156.9(7)
C8C C7C B11C Fe21 52.0(7)
B6C C7C B11C Fe21 156.9(7)
B5C C7C B11C Fe21 121.1(8)
B3C B2C B11C C7C 61.5(10)
B6C B2C B11C C7C -39.1(8)
B1C B2C B11C C7C -1.7(11)
B10C B2C B11C C7C 100.0(9)
B3C B2C B11C B10C -38.5(8)
B6C B2C B11C B10C -139.1(9)
B1C B2C B11C B10C -101.8(10)
B3C B2C B11C B6C 100.6(10)
B1C B2C B11C B6C 37.4(9)
B10C B2C B11C B6C 139.1(9)
B3C B2C B11C Fe21 -6.2(12)
B6C B2C B11C Fe21 -106.8(9)
B1C B2C B11C Fe21 -69.4(11)
B10C B2C B11C Fe21 32.3(8)
B9C B10C B11C C7C 1.5(11)
B3C B10C B11C C7C -60.6(10)
B2C B10C B11C C7C -97.8(9)
Fe21 B10C B11C C7C 52.1(6)
B9C B10C B11C B2C 99.3(9)
B3C B10C B11C B2C 37.2(8)
Fe21 B10C B11C B2C 149.8(7)
B9C B10C B11C B6C 62.7(11)
B3C B10C B11C B6C 0.6(11)
B2C B10C B11C B6C -36.6(8)
Fe21 B10C B11C B6C 113.3(8)
B9C B10C B11C Fe21 -50.6(7)
B3C B10C B11C Fe21 -112.7(8)
B2C B10C B11C Fe21 -149.8(7)
B5C B6C B11C C7C 32.8(8)
B2C B6C B11C C7C 134.0(9)
B1C B6C B11C C7C 96.8(10)
C7C B6C B11C B2C -134.0(9)
B5C B6C B11C B2C -101.2(10)
B1C B6C B11C B2C -37.2(9)
C7C B6C B11C B10C -96.7(9)
B5C B6C B11C B10C -63.8(11)
B2C B6C B11C B10C 37.3(8)
B1C B6C B11C B10C 0.1(12)
C7C B6C B11C Fe21 -23.5(7)
B5C B6C B11C Fe21 9.3(12)
B2C B6C B11C Fe21 110.4(9)
B1C B6C B11C Fe21 73.2(11)
C8D Fe21 B11C C7C 99.0(6)
C8C Fe21 B11C C7C -35.8(6)
C7D Fe21 B11C C7C 61.9(7)
B9D Fe21 B11C C7C 146.5(6)
B11D Fe21 B11C C7C 48(2)
B9C Fe21 B11C C7C -84.0(6)
B10C Fe21 B11C C7C -122.1(8)
B10D Fe21 B11C C7C 177.3(7)
C7C Fe21 B11C B2C 91.4(10)
C8D Fe21 B11C B2C -169.6(9)
C8C Fe21 B11C B2C 55.6(9)
C7D Fe21 B11C B2C 153.3(8)
B9D Fe21 B11C B2C -122.1(9)
B11D Fe21 B11C B2C 139(2)
B9C Fe21 B11C B2C 7.4(9)
B10C Fe21 B11C B2C -30.7(8)
B10D Fe21 B11C B2C -91.3(10)
C7C Fe21 B11C B10C 122.1(8)
C8D Fe21 B11C B10C -139.0(6)
C8C Fe21 B11C B10C 86.3(6)
C7D Fe21 B11C B10C -176.0(6)
B9D Fe21 B11C B10C -91.4(6)
B11D Fe21 B11C B10C 170(2)
B9C Fe21 B11C B10C 38.1(6)
B10D Fe21 B11C B10C -60.6(9)
C7C Fe21 B11C B6C 22.2(7)
C8D Fe21 B11C B6C 121.2(8)
C8C Fe21 B11C B6C -13.5(8)
C7D Fe21 B11C B6C 84.2(9)
B9D Fe21 B11C B6C 168.7(8)
B11D Fe21 B11C B6C 70(2)
B9C Fe21 B11C B6C -61.7(9)
B10C Fe21 B11C B6C -99.8(10)
B10D Fe21 B11C B6C -160.4(8)
B3D B1D B2D C7D -40.6(8)
B4D B1D B2D C7D -2.7(12)
B6D B1D B2D C7D 97.7(9)
B5D B1D B2D C7D 60.4(11)
B3D B1D B2D B6D -138.3(9)
B4D B1D B2D B6D -100.3(10)
B5D B1D B2D B6D -37.3(8)
B4D B1D B2D B3D 37.9(9)
B6D B1D B2D B3D 138.3(9)
B5D B1D B2D B3D 101.0(10)
B3D B1D B2D B11D -101.0(10)
B4D B1D B2D B11D -63.1(11)
B6D B1D B2D B11D 37.2(8)
B5D B1D B2D B11D 0.0(12)
B6D B2D B3D C7D -95.7(10)
B1D B2D B3D C7D -133.4(9)
B11D B2D B3D C7D -31.8(8)
C7D B2D B3D C8D 34.0(8)
B6D B2D B3D C8D -61.6(11)
B1D B2D B3D C8D -99.4(9)
B11D B2D B3D C8D 2.2(12)
C7D B2D B3D B4D 94.9(10)
B6D B2D B3D B4D -0.7(12)
B1D B2D B3D B4D -38.5(9)
B11D B2D B3D B4D 63.1(12)
C7D B2D B3D B1D 133.4(9)
B6D B2D B3D B1D 37.8(9)
B11D B2D B3D B1D 101.6(10)
B4D B1D B3D C7D -97.3(9)
B2D B1D B3D C7D 39.8(8)
B6D B1D B3D C7D 3.0(11)
B5D B1D B3D C7D -60.1(10)
B4D B1D B3D C8D -39.7(8)
B2D B1D B3D C8D 97.4(9)
B6D B1D B3D C8D 60.6(11)
B5D B1D B3D C8D -2.5(11)
B2D B1D B3D B4D 137.1(9)
B6D B1D B3D B4D 100.3(10)
B5D B1D B3D B4D 37.2(8)
B4D B1D B3D B2D -137.1(9)
B6D B1D B3D B2D -36.8(9)
B5D B1D B3D B2D -99.9(10)
C7D B3D B4D C8D -34.3(8)
B2D B3D B4D C8D -95.1(10)
B1D B3D B4D C8D -133.6(9)
C7D B3D B4D B1D 99.3(9)
C8D B3D B4D B1D 133.6(9)
B2D B3D B4D B1D 38.5(9)
C7D B3D B4D B5D 61.7(11)
C8D B3D B4D B5D 96.0(9)
B2D B3D B4D B5D 1.0(12)
B1D B3D B4D B5D -37.5(9)
C7D B3D B4D B9D -1.1(11)
C8D B3D B4D B9D 33.2(8)
B2D B3D B4D B9D -61.9(11)
B1D B3D B4D B9D -100.4(10)
B3D B1D B4D C8D 40.7(8)
B2D B1D B4D C8D 2.7(12)
B6D B1D B4D C8D -59.5(11)
B5D B1D B4D C8D -97.7(9)
B2D B1D B4D B3D -37.9(9)
B6D B1D B4D B3D -100.2(10)
B5D B1D B4D B3D -138.4(9)
B3D B1D B4D B5D 138.4(9)
B2D B1D B4D B5D 100.4(10)
B6D B1D B4D B5D 38.1(9)
B3D B1D B4D B9D 101.0(10)
B2D B1D B4D B9D 63.1(11)
B6D B1D B4D B9D 0.8(12)
B5D B1D B4D B9D -37.3(8)
C8D B4D B5D B9D -37.8(8)
B3D B4D B5D B9D -100.5(10)
B1D B4D B5D B9D -137.8(9)
C8D B4D B5D B6D 62.0(10)
B3D B4D B5D B6D -0.8(12)
B1D B4D B5D B6D -38.1(8)
B9D B4D B5D B6D 99.7(9)
C8D B4D B5D B1D 100.1(9)
B3D B4D B5D B1D 37.3(9)
B9D B4D B5D B1D 137.8(9)
C8D B4D B5D B10D -1.7(11)
B3D B4D B5D B10D -64.5(11)
B1D B4D B5D B10D -101.8(10)
B9D B4D B5D B10D 36.1(8)
B3D B1D B5D B9D 1.0(12)
B4D B1D B5D B9D 38.0(8)
B2D B1D B5D B9D -61.9(11)
B6D B1D B5D B9D -99.0(10)
B3D B1D B5D B4D -37.0(9)
B2D B1D B5D B4D -100.0(10)
B6D B1D B5D B4D -137.0(10)
B3D B1D B5D B6D 100.0(10)
B4D B1D B5D B6D 137.0(10)
B2D B1D B5D B6D 37.0(8)
B3D B1D B5D B10D 63.8(11)
B4D B1D B5D B10D 100.8(9)
B2D B1D B5D B10D 0.8(12)
B6D B1D B5D B10D -36.2(8)
C7D B2D B6D B5D -62.1(11)
B3D B2D B6D B5D 0.2(12)
B1D B2D B6D B5D 37.6(8)
B11D B2D B6D B5D -101.1(9)
C7D B2D B6D B11D 38.9(8)
B3D B2D B6D B11D 101.3(10)
B1D B2D B6D B11D 138.7(9)
C7D B2D B6D B1D -99.7(9)
B3D B2D B6D B1D -37.4(9)
B11D B2D B6D B1D -138.7(9)
C7D B2D B6D B10D 2.3(11)
B3D B2D B6D B10D 64.6(11)
B1D B2D B6D B10D 102.0(10)
B11D B2D B6D B10D -36.7(8)
B9D B5D B6D B2D 64.1(11)
B4D B5D B6D B2D 0.3(12)
B1D B5D B6D B2D -37.6(9)
B10D B5D B6D B2D 102.5(10)
B9D B5D B6D B11D -0.5(12)
B4D B5D B6D B11D -64.3(11)
B1D B5D B6D B11D -102.2(10)
B10D B5D B6D B11D 37.9(8)
B9D B5D B6D B1D 101.7(10)
B4D B5D B6D B1D 37.9(9)
B10D B5D B6D B1D 140.1(9)
B9D B5D B6D B10D -38.3(8)
B4D B5D B6D B10D -102.1(9)
B1D B5D B6D B10D -140.1(9)
B3D B1D B6D B2D 37.0(9)
B4D B1D B6D B2D 99.8(10)
B5D B1D B6D B2D 138.0(9)
B3D B1D B6D B5D -101.0(9)
B4D B1D B6D B5D -38.2(9)
B2D B1D B6D B5D -138.0(9)
B3D B1D B6D B11D -0.7(12)
B4D B1D B6D B11D 62.1(12)
B2D B1D B6D B11D -37.7(9)
B5D B1D B6D B11D 100.3(10)
B3D B1D B6D B10D -64.6(11)
B4D B1D B6D B10D -1.8(13)
B2D B1D B6D B10D -101.6(10)
B5D B1D B6D B10D 36.4(9)
B6D B2D C7D C8D 64.5(10)
B3D B2D C7D C8D -39.0(9)
B1D B2D C7D C8D 1.6(12)
B11D B2D C7D C8D 104.7(9)
B6D B2D C7D B11D -40.2(8)
B3D B2D C7D B11D -143.7(9)
B1D B2D C7D B11D -103.1(10)
B6D B2D C7D B3D 103.5(9)
B1D B2D C7D B3D 40.6(8)
B11D B2D C7D B3D 143.7(9)
B6D B2D C7D Fe21 -11.5(12)
B3D B2D C7D Fe21 -115.0(10)
B1D B2D C7D Fe21 -74.4(11)
B11D B2D C7D Fe21 28.7(8)
B4D B3D C7D C8D 35.6(8)
B2D B3D C7D C8D 138.8(9)
B1D B3D C7D C8D 98.0(9)
C8D B3D C7D B11D -102.6(10)
B4D B3D C7D B11D -67.0(11)
B2D B3D C7D B11D 36.1(9)
B1D B3D C7D B11D -4.6(12)
C8D B3D C7D B2D -138.8(9)
B4D B3D C7D B2D -103.1(10)
B1D B3D C7D B2D -40.7(9)
C8D B3D C7D Fe21 -21.7(8)
B4D B3D C7D Fe21 14.0(12)
B2D B3D C7D Fe21 117.1(10)
B1D B3D C7D Fe21 76.4(11)
C7C Fe21 C7D C8D 97.7(6)
C8C Fe21 C7D C8D 144.2(6)
B9D Fe21 C7D C8D -37.9(6)
B11C Fe21 C7D C8D 56.6(7)
B11D Fe21 C7D C8D -127.7(9)
B9C Fe21 C7D C8D 177.4(7)
B10C Fe21 C7D C8D 40(3)
B10D Fe21 C7D C8D -87.4(6)
C7C Fe21 C7D B11D -134.6(6)
C8D Fe21 C7D B11D 127.7(9)
C8C Fe21 C7D B11D -88.1(6)
B9D Fe21 C7D B11D 89.7(7)
B11C Fe21 C7D B11D -175.8(6)
B9C Fe21 C7D B11D -54.9(10)
B10C Fe21 C7D B11D 168(2)
B10D Fe21 C7D B11D 40.3(6)
C7C Fe21 C7D B2D -162.2(9)
C8D Fe21 C7D B2D 100.1(11)
C8C Fe21 C7D B2D -115.7(9)
B9D Fe21 C7D B2D 62.1(9)
B11C Fe21 C7D B2D 156.6(9)
B11D Fe21 C7D B2D -27.6(8)
B9C Fe21 C7D B2D -82.5(12)
B10C Fe21 C7D B2D 140(2)
B10D Fe21 C7D B2D 12.7(9)
C7C Fe21 C7D B3D 118.6(9)
C8D Fe21 C7D B3D 20.9(8)
C8C Fe21 C7D B3D 165.1(9)
B9D Fe21 C7D B3D -17.0(9)
B11C Fe21 C7D B3D 77.5(11)
B11D Fe21 C7D B3D -106.7(11)
B9C Fe21 C7D B3D -161.7(9)
B10C Fe21 C7D B3D 61(3)
B10D Fe21 C7D B3D -66.4(9)
B11D C7D C8D B9D 1.1(12)
B2D C7D C8D B9D -68.5(11)
B3D C7D C8D B9D -107.2(10)
Fe21 C7D C8D B9D 53.7(7)
B11D C7D C8D B4D 69.7(11)
B2D C7D C8D B4D 0.1(12)
B3D C7D C8D B4D -38.6(9)
Fe21 C7D C8D B4D 122.3(8)
B11D C7D C8D B3D 108.3(10)
B2D C7D C8D B3D 38.7(9)
Fe21 C7D C8D B3D 160.9(7)
B11D C7D C8D Fe21 -52.6(7)
B2D C7D C8D Fe21 -122.2(8)
B3D C7D C8D Fe21 -160.9(7)
B3D B4D C8D C7D 38.8(8)
B1D B4D C8D C7D -1.8(11)
B5D B4D C8D C7D -64.6(10)
B9D B4D C8D C7D -103.2(9)
B3D B4D C8D B9D 142.0(9)
B1D B4D C8D B9D 101.4(9)
B5D B4D C8D B9D 38.6(8)
B1D B4D C8D B3D -40.6(8)
B5D B4D C8D B3D -103.4(9)
B9D B4D C8D B3D -142.0(9)
B3D B4D C8D Fe21 115.5(10)
B1D B4D C8D Fe21 74.9(11)
B5D B4D C8D Fe21 12.1(12)
B9D B4D C8D Fe21 -26.5(8)
B4D B3D C8D C7D -138.3(9)
B2D B3D C8D C7D -35.3(8)
B1D B3D C8D C7D -97.8(9)
C7D B3D C8D B9D 101.1(10)
B4D B3D C8D B9D -37.3(9)
B2D B3D C8D B9D 65.8(11)
B1D B3D C8D B9D 3.3(12)
C7D B3D C8D B4D 138.3(9)
B2D B3D C8D B4D 103.0(10)
B1D B3D C8D B4D 40.6(8)
C7D B3D C8D Fe21 22.0(9)
B4D B3D C8D Fe21 -116.4(10)
B2D B3D C8D Fe21 -13.3(12)
B1D B3D C8D Fe21 -75.8(11)
C7C Fe21 C8D C7D -86.1(6)
C8C Fe21 C8D C7D -53.6(8)
B9D Fe21 C8D C7D 125.2(8)
B11C Fe21 C8D C7D -133.9(6)
B11D Fe21 C8D C7D 36.0(6)
B10C Fe21 C8D C7D -171.7(6)
B10D Fe21 C8D C7D 85.7(6)
C7C Fe21 C8D B9D 148.7(6)
C8C Fe21 C8D B9D -178.8(7)
C7D Fe21 C8D B9D -125.2(8)
B11C Fe21 C8D B9D 100.8(6)
B11D Fe21 C8D B9D -89.2(6)
B10C Fe21 C8D B9D 63.1(7)
B10D Fe21 C8D B9D -39.6(6)
C7C Fe21 C8D B4D 174.3(9)
C8C Fe21 C8D B4D -153.2(8)
C7D Fe21 C8D B4D -99.6(11)
B9D Fe21 C8D B4D 25.6(8)
B11C Fe21 C8D B4D 126.5(9)
B11D Fe21 C8D B4D -63.6(9)
B10C Fe21 C8D B4D 88.7(10)
B10D Fe21 C8D B4D -14.0(9)
C7C Fe21 C8D B3D -107.0(9)
C8C Fe21 C8D B3D -74.6(11)
C7D Fe21 C8D B3D -20.9(8)
B9D Fe21 C8D B3D 104.3(11)
B11C Fe21 C8D B3D -154.9(9)
B11D Fe21 C8D B3D 15.1(9)
B10C Fe21 C8D B3D 167.4(8)
B10D Fe21 C8D B3D 64.7(9)
C7D C8D B9D B10D 0.4(12)
B4D C8D B9D B10D -103.3(9)
B3D C8D B9D B10D -67.0(11)
Fe21 C8D B9D B10D 53.9(7)
C7D C8D B9D B5D 64.6(11)
B4D C8D B9D B5D -39.0(8)
B3D C8D B9D B5D -2.7(12)
Fe21 C8D B9D B5D 118.2(8)
C7D C8D B9D B4D 103.7(10)
B3D C8D B9D B4D 36.3(9)
Fe21 C8D B9D B4D 157.3(7)
C7D C8D B9D S21 -157.9(8)
B4D C8D B9D S21 98.4(10)
B3D C8D B9D S21 134.7(9)
Fe21 C8D B9D S21 -104.4(8)
C7D C8D B9D Fe21 -53.6(7)
B4D C8D B9D Fe21 -157.3(7)
B3D C8D B9D Fe21 -120.9(8)
B4D B5D B9D C8D 38.4(8)
B6D B5D B9D C8D -62.1(11)
B1D B5D B9D C8D 1.0(11)
B10D B5D B9D C8D -101.0(9)
B4D B5D B9D B10D 139.5(9)
B6D B5D B9D B10D 38.9(8)
B1D B5D B9D B10D 102.0(9)
B6D B5D B9D B4D -100.6(10)
B1D B5D B9D B4D -37.5(8)
B10D B5D B9D B4D -139.5(9)
B4D B5D B9D S21 -101.7(9)
B6D B5D B9D S21 157.8(8)
B1D B5D B9D S21 -139.1(8)
B10D B5D B9D S21 118.9(9)
B4D B5D B9D Fe21 107.4(9)
B6D B5D B9D Fe21 6.8(12)
B1D B5D B9D Fe21 69.9(11)
B10D B5D B9D Fe21 -32.1(8)
B3D B4D B9D C8D -34.2(8)
B1D B4D B9D C8D -97.5(10)
B5D B4D B9D C8D -135.3(9)
C8D B4D B9D B10D 98.0(9)
B3D B4D B9D B10D 63.8(11)
B1D B4D B9D B10D 0.4(12)
B5D B4D B9D B10D -37.4(9)
C8D B4D B9D B5D 135.3(9)
B3D B4D B9D B5D 101.1(10)
B1D B4D B9D B5D 37.8(9)
C8D B4D B9D S21 -115.4(9)
B3D B4D B9D S21 -149.5(8)
B1D B4D B9D S21 147.1(8)
B5D B4D B9D S21 109.3(9)
C8D B4D B9D Fe21 23.4(7)
B3D B4D B9D Fe21 -10.7(12)
B1D B4D B9D Fe21 -74.1(11)
B5D B4D B9D Fe21 -111.9(9)
C24 S21 B9D C8D -85.2(10)
C25 S21 B9D C8D 172.0(9)
C24 S21 B9D B10D 120.9(10)
C25 S21 B9D B10D 18.2(11)
C24 S21 B9D B5D 47.5(10)
C25 S21 B9D B5D -55.2(10)
C24 S21 B9D B4D -19.0(10)
C25 S21 B9D B4D -121.8(9)
C24 S21 B9D Fe21 -159.6(6)
C25 S21 B9D Fe21 97.7(7)
C7C Fe21 B9D C8D -47.2(9)
C7D Fe21 B9D C8D 36.6(6)
B11C Fe21 B9D C8D -83.0(6)
B11D Fe21 B9D C8D 84.3(6)
B9C Fe21 B9D C8D -172.7(6)
B10C Fe21 B9D C8D -132.9(6)
B10D Fe21 B9D C8D 123.0(8)
C7C Fe21 B9D B10D -170.2(7)
C8D Fe21 B9D B10D -123.0(8)
C7D Fe21 B9D B10D -86.4(6)
B11C Fe21 B9D B10D 154.0(6)
B11D Fe21 B9D B10D -38.7(6)
B9C Fe21 B9D B10D 64.3(8)
B10C Fe21 B9D B10D 104.1(6)
C7C Fe21 B9D B5D -139.8(8)
C8D Fe21 B9D B5D -92.6(10)
C7D Fe21 B9D B5D -56.0(9)
B11C Fe21 B9D B5D -175.6(9)
B11D Fe21 B9D B5D -8.3(9)
B9C Fe21 B9D B5D 94.7(10)
B10C Fe21 B9D B5D 134.4(9)
B10D Fe21 B9D B5D 30.4(8)
C7C Fe21 B9D B4D -69.3(11)
C8D Fe21 B9D B4D -22.1(7)
C7D Fe21 B9D B4D 14.5(8)
B11C Fe21 B9D B4D -105.1(9)
B11D Fe21 B9D B4D 62.2(9)
B9C Fe21 B9D B4D 165.2(8)
B10C Fe21 B9D B4D -155.0(8)
B10D Fe21 B9D B4D 100.9(10)
C7C Fe21 B9D S21 68.6(9)
C8D Fe21 B9D S21 115.8(9)
C7D Fe21 B9D S21 152.4(7)
B11C Fe21 B9D S21 32.8(7)
B11D Fe21 B9D S21 -159.9(7)
B9C Fe21 B9D S21 -56.9(9)
B10C Fe21 B9D S21 -17.1(7)
B10D Fe21 B9D S21 -121.2(9)
C8D B9D B10D B11D -1.6(11)
B5D B9D B10D B11D -100.1(9)
B4D B9D B10D B11D -63.5(11)
S21 B9D B10D B11D 155.6(8)
Fe21 B9D B10D B11D 50.5(7)
C8D B9D B10D B6D 60.5(11)
B5D B9D B10D B6D -38.1(8)
B4D B9D B10D B6D -1.5(11)
S21 B9D B10D B6D -142.4(9)
Fe21 B9D B10D B6D 112.6(8)
C8D B9D B10D B5D 98.6(10)
B4D B9D B10D B5D 36.7(9)
S21 B9D B10D B5D -104.2(10)
Fe21 B9D B10D B5D 150.7(8)
C8D B9D B10D Fe21 -52.1(7)
B5D B9D B10D Fe21 -150.7(8)
B4D B9D B10D Fe21 -114.0(8)
S21 B9D B10D Fe21 105.1(9)
B2D B6D B10D B9D -62.1(11)
B5D B6D B10D B9D 38.2(8)
B11D B6D B10D B9D -99.3(9)
B1D B6D B10D B9D 2.0(12)
B2D B6D B10D B11D 37.2(8)
B5D B6D B10D B11D 137.5(9)
B1D B6D B10D B11D 101.3(10)
B2D B6D B10D B5D -100.4(10)
B11D B6D B10D B5D -137.5(9)
B1D B6D B10D B5D -36.2(9)
B2D B6D B10D Fe21 5.9(11)
B5D B6D B10D Fe21 106.3(8)
B11D B6D B10D Fe21 -31.2(7)
B1D B6D B10D Fe21 70.1(11)
B4D B5D B10D B9D -36.8(8)
B6D B5D B10D B9D -136.1(9)
B1D B5D B10D B9D -100.1(9)
B9D B5D B10D B11D 98.8(9)
B4D B5D B10D B11D 62.0(11)
B6D B5D B10D B11D -37.3(8)
B1D B5D B10D B11D -1.3(11)
B9D B5D B10D B6D 136.1(9)
B4D B5D B10D B6D 99.4(10)
B1D B5D B10D B6D 36.1(9)
B9D B5D B10D Fe21 29.4(8)
B4D B5D B10D Fe21 -7.4(12)
B6D B5D B10D Fe21 -106.7(9)
B1D B5D B10D Fe21 -70.7(10)
C8D Fe21 B10D B9D 39.0(6)
C8C Fe21 B10D B9D -178.0(6)
C7D Fe21 B10D B9D 85.6(6)
B11C Fe21 B10D B9D -42.3(9)
B11D Fe21 B10D B9D 124.7(8)
B9C Fe21 B10D B9D -135.4(6)
B10C Fe21 B10D B9D -85.6(6)
C8D Fe21 B10D B11D -85.7(6)
C8C Fe21 B10D B11D 57.3(8)
C7D Fe21 B10D B11D -39.0(6)
B9D Fe21 B10D B11D -124.7(8)
B11C Fe21 B10D B11D -167.0(7)
B9C Fe21 B10D B11D 99.9(6)
B10C Fe21 B10D B11D 149.7(6)
C8D Fe21 B10D B6D -56.1(8)
C8C Fe21 B10D B6D 86.9(9)
C7D Fe21 B10D B6D -9.4(8)
B9D Fe21 B10D B6D -95.0(9)
B11C Fe21 B10D B6D -137.4(8)
B11D Fe21 B10D B6D 29.6(7)
B9C Fe21 B10D B6D 129.6(8)
B10C Fe21 B10D B6D 179.4(8)
C8D Fe21 B10D B5D 10.9(8)
C8C Fe21 B10D B5D 153.9(8)
C7D Fe21 B10D B5D 57.6(8)
B9D Fe21 B10D B5D -28.1(8)
B11C Fe21 B10D B5D -70.4(11)
B11D Fe21 B10D B5D 96.6(10)
B9C Fe21 B10D B5D -163.5(8)
B10C Fe21 B10D B5D -113.7(8)
C8D C7D B11D B6D -64.8(11)
B2D C7D B11D B6D 39.4(8)
B3D C7D B11D B6D 4.1(12)
Fe21 C7D B11D B6D -116.3(8)
C8D C7D B11D B10D -2.0(12)
B2D C7D B11D B10D 102.2(9)
B3D C7D B11D B10D 66.9(11)
Fe21 C7D B11D B10D -53.5(7)
C8D C7D B11D B2D -104.3(10)
B3D C7D B11D B2D -35.3(9)
Fe21 C7D B11D B2D -155.7(8)
C8D C7D B11D Fe21 51.4(7)
B2D C7D B11D Fe21 155.7(8)
B3D C7D B11D Fe21 120.4(8)
B2D B6D B11D C7D -39.2(8)
B5D B6D B11D C7D 61.9(10)
B1D B6D B11D C7D -1.9(11)
B10D B6D B11D C7D 100.2(9)
B2D B6D B11D B10D -139.3(9)
B5D B6D B11D B10D -38.2(8)
B1D B6D B11D B10D -102.1(10)
B5D B6D B11D B2D 101.1(10)
B1D B6D B11D B2D 37.3(9)
B10D B6D B11D B2D 139.3(9)
B2D B6D B11D Fe21 -106.8(9)
B5D B6D B11D Fe21 -5.7(12)
B1D B6D B11D Fe21 -69.5(11)
B10D B6D B11D Fe21 32.5(8)
B9D B10D B11D C7D 2.1(11)
B6D B10D B11D C7D -97.0(9)
B5D B10D B11D C7D -59.9(10)
Fe21 B10D B11D C7D 52.2(7)
B9D B10D B11D B6D 99.2(9)
B5D B10D B11D B6D 37.1(8)
Fe21 B10D B11D B6D 149.2(7)
B9D B10D B11D B2D 63.2(11)
B6D B10D B11D B2D -35.9(8)
B5D B10D B11D B2D 1.2(11)
Fe21 B10D B11D B2D 113.3(8)
B9D B10D B11D Fe21 -50.0(7)
B6D B10D B11D Fe21 -149.2(7)
B5D B10D B11D Fe21 -112.0(8)
B6D B2D B11D C7D 133.8(9)
B3D B2D B11D C7D 32.7(9)
B1D B2D B11D C7D 96.3(10)
C7D B2D B11D B6D -133.8(9)
B3D B2D B11D B6D -101.1(10)
B1D B2D B11D B6D -37.5(9)
C7D B2D B11D B10D -97.0(9)
B6D B2D B11D B10D 36.7(8)
B3D B2D B11D B10D -64.4(12)
B1D B2D B11D B10D -0.8(12)
C7D B2D B11D Fe21 -24.8(8)
B6D B2D B11D Fe21 109.0(9)
B3D B2D B11D Fe21 7.9(12)
B1D B2D B11D Fe21 71.5(11)
C7C Fe21 B11D C7D 57.7(7)
C8D Fe21 B11D C7D -35.3(6)
C8C Fe21 B11D C7D 98.8(6)
B9D Fe21 B11D C7D -83.6(7)
B11C Fe21 B11D C7D 17(2)
B9C Fe21 B11D C7D 146.8(6)
B10C Fe21 B11D C7D -176.2(7)
B10D Fe21 B11D C7D -122.1(8)
C7C Fe21 B11D B6D 149.0(8)
C8D Fe21 B11D B6D 56.1(8)
C8C Fe21 B11D B6D -169.8(8)
C7D Fe21 B11D B6D 91.3(10)
B9D Fe21 B11D B6D 7.7(8)
B11C Fe21 B11D B6D 108(2)
B9C Fe21 B11D B6D -121.9(8)
B10C Fe21 B11D B6D -84.8(11)
B10D Fe21 B11D B6D -30.8(8)
C7C Fe21 B11D B10D 179.8(6)
C8D Fe21 B11D B10D 86.9(6)
C8C Fe21 B11D B10D -139.0(6)
C7D Fe21 B11D B10D 122.1(8)
B9D Fe21 B11D B10D 38.5(6)
B11C Fe21 B11D B10D 139(2)
B9C Fe21 B11D B10D -91.1(6)
B10C Fe21 B11D B10D -54.0(10)
C7C Fe21 B11D B2D 81.0(9)
C8D Fe21 B11D B2D -11.9(8)
C8C Fe21 B11D B2D 122.2(9)
C7D Fe21 B11D B2D 23.4(8)
B9D Fe21 B11D B2D -60.3(9)
B11C Fe21 B11D B2D 40(3)
B9C Fe21 B11D B2D 170.2(8)
B10C Fe21 B11D B2D -152.8(8)
B10D Fe21 B11D B2D -98.8(10)
C8C B9C N21 C23 39(2)
B10C B9C N21 C23 -129.7(15)
B3C B9C N21 C23 163.8(13)
B4C B9C N21 C23 101.4(15)
S21' B9C N21 C23 -28.5(19)
Fe21 B9C N21 C23 -44.4(18)
C8C B9C N21 C21 160(4)
B10C B9C N21 C21 -8(4)
B3C B9C N21 C21 -75(4)
B4C B9C N21 C21 -137(4)
S21' B9C N21 C21 93(5)
Fe21 B9C N21 C21 77(4)
C8C B9C N21 C22 -82(2)
B10C B9C N21 C22 109.6(19)
B3C B9C N21 C22 43(2)
B4C B9C N21 C22 -19(2)
S21' B9C N21 C22 -149(4)
Fe21 B9C N21 C22 -165.1(14)
N21 B9C S21' C25' -70(6)
C8C B9C S21' C25' 166(5)
B10C B9C S21' C25' 22(5)
B3C B9C S21' C25' -56(5)
B4C B9C S21' C25' -126(5)
Fe21 B9C S21' C25' 97(5)
N21 B9C S21' C24' 35(3)
C8C B9C S21' C24' -89.0(18)
B10C B9C S21' C24' 127.0(19)
B3C B9C S21' C24' 49.0(19)
B4C B9C S21' C24' -21.7(19)
Fe21 B9C S21' C24' -158.8(16)
Cl3S C2S Cl4S Cl4' 126.1(16)
Cl3S C2S Cl4' Cl4S -63.8(18)
